data_4129879
loop_
_publ_author_name
'Wei, Junnian'
'Zhang, Yongliang'
'Chi, Yue'
'Liu, Liang'
'Zhang, Wen-Xiong'
'Xi, Zhenfeng'

_publ_section_title
;
 Aromatic Dicupra[10]annulenes.
;
_journal_issue 1
_journal_name_full 'Journal of the American Chemical Society'
_journal_page_first 60
_journal_page_last 63
_journal_paper_doi 10.1021/jacs.5b11317
_journal_volume 138
_journal_year 2016
_chemical_formula_moiety 'C44 H84 Cu2 Li4 O4 Si4'
_chemical_formula_sum 'C44 H84 Cu2 Li4 O4 Si4'
_chemical_formula_weight 944.31
_space_group_crystal_system monoclinic
_space_group_IT_number 14
_space_group_name_Hall '-P 2yn'
_space_group_name_H-M_alt 'P 1 21/n 1'
_atom_sites_solution_hydrogens geom
_atom_sites_solution_primary iterative
_atom_sites_solution_secondary difmap
_audit_creation_date 2015-08-14
_audit_creation_method
;
Olex2 1.2
(compiled 2015.01.26 svn.r3150 for OlexSys, GUI svn.r4998)
;
_cell_angle_alpha 90.00
_cell_angle_beta 93.795(3)
_cell_angle_gamma 90.00
_cell_formula_units_Z 4
_cell_length_a 12.3581(4)
_cell_length_b 22.2386(8)
_cell_length_c 19.3513(7)
_cell_measurement_reflns_used 7848
_cell_measurement_temperature 180.01(10)
_cell_measurement_theta_max 28.4430
_cell_measurement_theta_min 2.9360
_cell_volume 5306.6(3)
_computing_cell_refinement
;
CrysAlisPro, Agilent Technologies,
Version 1.171.36.32 (release 02-08-2013 CrysAlis171 .NET)
(compiled Aug  2 2013,16:46:58)
;
_computing_data_collection
;
CrysAlisPro, Agilent Technologies,
Version 1.171.36.32 (release 02-08-2013 CrysAlis171 .NET)
(compiled Aug  2 2013,16:46:58)
;
_computing_data_reduction
;
CrysAlisPro, Agilent Technologies,
Version 1.171.36.32 (release 02-08-2013 CrysAlis171 .NET)
(compiled Aug  2 2013,16:46:58)
;
_computing_molecular_graphics 'Olex2 (Dolomanov et al., 2009)'
_computing_publication_material 'Olex2 (Dolomanov et al., 2009)'
_computing_structure_refinement 'ShelXL (Sheldrick, 2008)'
_computing_structure_solution
;
Superflip (Palatinus & Chapuis, 2007;Palatinus & van der Lee, 2008;
Palatinus et al., 2012)
;
_diffrn_ambient_temperature 180.01(10)
_diffrn_detector_area_resol_mean 10.3914
_diffrn_measured_fraction_theta_full 0.998
_diffrn_measured_fraction_theta_max 0.998
_diffrn_measurement_details
;
#__ type_ start__ end____ width___ exp.time_
  1 omega  -19.00   10.00   1.0000   16.3200
omega____ theta____ kappa____ phi______ frames
    -       10.5454  -99.0000    0.0000 29

#__ type_ start__ end____ width___ exp.time_
  2 omega  -10.00   82.00   1.0000   16.3200
omega____ theta____ kappa____ phi______ frames
    -       10.5454   19.0000  -60.0000 92

#__ type_ start__ end____ width___ exp.time_
  3 omega   -3.00   85.00   1.0000   16.3200
omega____ theta____ kappa____ phi______ frames
    -       10.5454   38.0000 -180.0000 88

#__ type_ start__ end____ width___ exp.time_
  4 omega  -10.00   15.00   1.0000   16.3200
omega____ theta____ kappa____ phi______ frames
    -      -11.6392  -99.0000  -30.0000 25
;
_diffrn_measurement_device_type 'SuperNova, Dual, Cu at zero, Atlas'
_diffrn_measurement_method '\w scans'
_diffrn_orient_matrix_UB_11 0.0557826000
_diffrn_orient_matrix_UB_12 -0.0077858000
_diffrn_orient_matrix_UB_13 0.0013503000
_diffrn_orient_matrix_UB_21 0.0047195000
_diffrn_orient_matrix_UB_22 0.0135306000
_diffrn_orient_matrix_UB_23 -0.0328690000
_diffrn_orient_matrix_UB_31 0.0132958000
_diffrn_orient_matrix_UB_32 0.0277835000
_diffrn_orient_matrix_UB_33 0.0163848000
_diffrn_radiation_monochromator mirror
_diffrn_radiation_type MoK\a
_diffrn_radiation_wavelength 0.71073
_diffrn_reflns_av_R_equivalents 0.0528
_diffrn_reflns_av_unetI/netI 0.0705
_diffrn_reflns_limit_h_max 15
_diffrn_reflns_limit_h_min -14
_diffrn_reflns_limit_k_max 21
_diffrn_reflns_limit_k_min -27
_diffrn_reflns_limit_l_max 23
_diffrn_reflns_limit_l_min -23
_diffrn_reflns_number 28285
_diffrn_reflns_theta_full 26.02
_diffrn_reflns_theta_max 26.02
_diffrn_reflns_theta_min 2.91
_diffrn_source 'SuperNova (Mo) X-ray Source'
_exptl_absorpt_coefficient_mu 0.927
_exptl_absorpt_correction_T_max 1.00000
_exptl_absorpt_correction_T_min 0.10619
_exptl_absorpt_correction_type multi-scan
_exptl_absorpt_process_details
;
CrysAlisPro, Agilent Technologies,
Version 1.171.36.32 (release 02-08-2013 CrysAlis171 .NET)
(compiled Aug  2 2013,16:46:58)
Empirical absorption correction using spherical harmonics,
 implemented in SCALE3 ABSPACK scaling algorithm.
;
_exptl_crystal_colour 'metallic dark black'
_exptl_crystal_colour_lustre metallic
_exptl_crystal_colour_modifier dark
_exptl_crystal_colour_primary black
_exptl_crystal_density_diffrn 1.182
_exptl_crystal_density_method 'not measured'
_exptl_crystal_description block
_exptl_crystal_F_000 2024
_exptl_crystal_size_max 0.1
_exptl_crystal_size_mid 0.1
_exptl_crystal_size_min 0.1
_refine_diff_density_max 0.843
_refine_diff_density_min -0.579
_refine_diff_density_rms 0.073
_refine_ls_extinction_method none
_refine_ls_goodness_of_fit_ref 1.036
_refine_ls_hydrogen_treatment constr
_refine_ls_matrix_type full
_refine_ls_number_parameters 572
_refine_ls_number_reflns 10444
_refine_ls_number_restraints 137
_refine_ls_restrained_S_all 1.094
_refine_ls_R_factor_all 0.0848
_refine_ls_R_factor_gt 0.0548
_refine_ls_shift/su_max 0.001
_refine_ls_shift/su_mean 0.000
_refine_ls_structure_factor_coef Fsqd
_refine_ls_weighting_details 'calc w=1/[\s^2^(Fo^2^)+(0.0660P)^2^+3.0383P] where P=(Fo^2^+2Fc^2^)/3'
_refine_ls_weighting_scheme calc
_refine_ls_wR_factor_gt 0.1334
_refine_ls_wR_factor_ref 0.1569
_reflns_number_gt 7238
_reflns_number_total 10444
_reflns_threshold_expression >2sigma(I)
_cod_data_source_file ja5b11317_si_002.cif
_cod_data_source_block exp_5507
_cod_database_code 4129879
_chemical_oxdiff_formula 'C20 H30 Si4 Cu2 O4 Li4'
_reflns_odcompleteness_completeness 99.78
_reflns_odcompleteness_iscentric 1
_reflns_odcompleteness_theta 25.97
_olex2_refinement_description
;
1. Fixed Uiso
 At 1.2 times of:
  All C(H,H) groups, All C(H,H,H,H) groups
 At 1.5 times of:
  All C(H,H,H) groups
2. Restrained distances
 C42-C43
 1.54 with sigma of 0.02
 C42-C41
 1.54 with sigma of 0.02
 C43-C44
 1.54 with sigma of 0.02
3. Rigid bond restraints
 O1, C29, C30, C31, C32
 with sigma for 1-2 distances of 0.01 and sigma for 1-3 distances of 0.01
 O4, C41, C42, C43, C44
 with sigma for 1-2 distances of 0.01 and sigma for 1-3 distances of 0.01
4. Uiso/Uaniso restraints and constraints
C29 \\sim C30 \\sim C31 \\sim C32: within 1.7A with sigma of 0.02 and sigma for
terminal atoms of 0.04
Uanis(C41) \\sim Ueq, Uanis(C42) \\sim Ueq, Uanis(C43) \\sim Ueq, Uanis(C44)
\\sim Ueq: with sigma of 0.005 and sigma for terminal atoms of 0.01
Uanis(C35) \\sim Ueq, Uanis(C35A) \\sim Ueq, Uanis(C34A) \\sim Ueq, Uanis(C34)
\\sim Ueq, Uanis(C33) \\sim Ueq, Uanis(C36) \\sim Ueq: with sigma of 0.01 and
sigma for terminal atoms of 0.02
Uanis(C37) \\sim Ueq, Uanis(C38) \\sim Ueq, Uanis(C39) \\sim Ueq, Uanis(C39A)
\\sim Ueq, Uanis(C40A) \\sim Ueq, Uanis(C40) \\sim Ueq: with sigma of 0.01 and
sigma for terminal atoms of 0.02
5. Others
 Sof(H33C)=Sof(H33D)=Sof(H36C)=Sof(H36D)=Sof(H38C)=Sof(H38D)=Sof(C34)=
 Sof(H34C)=Sof(H34D)=Sof(C35)=Sof(H35C)=Sof(H35D)=Sof(C39A)=Sof(H39C)=Sof(H39D)=
 Sof(C40A)=Sof(H40C)=Sof(H40D)=1-FVAR(1)
 Sof(H33A)=Sof(H33B)=Sof(H36A)=Sof(H36B)=Sof(H38A)=Sof(H38B)=Sof(C34A)=
 Sof(H34A)=Sof(H34B)=Sof(C35A)=Sof(H35A)=Sof(H35B)=Sof(C39)=Sof(H39A)=Sof(H39B)=
 Sof(C40)=Sof(H40A)=Sof(H40B)=FVAR(1)
6.a Secondary CH2 refined with riding coordinates:
 C9(H9A,H9B), C10(H10A,H10B), C11(H11A,H11B), C12(H12A,H12B), C13(H13A,H13B),
 C14(H14A,H14B), C15(H15A,H15B), C16(H16A,H16B), C29(H29A,H29B), C30(H30A,H30B),
  C31(H31A,H31B), C32(H32A,H32B), C33(H33A,H33B), C33(H33C,H33D), C36(H36A,
 H36B), C36(H36C,H36D), C37(H37A,H37B), C38(H38A,H38B), C38(H38C,H38D),
 C41(H41A,H41B), C42(H42A,H42B), C43(H43A,H43B), C44(H44A,H44B), C34A(H34A,
 H34B), C35A(H35A,H35B), C39(H39A,H39B), C40(H40A,H40B), C34(H34C,H34D),
 C35(H35C,H35D), C39A(H39C,H39D), C40A(H40C,H40D)
6.b Idealised Me refined as rotating group:
 C17(H17A,H17B,H17C), C18(H18A,H18B,H18C), C19(H19A,H19B,H19C), C20(H20A,H20B,
 H20C), C21(H21A,H21B,H21C), C22(H22A,H22B,H22C), C23(H23A,H23B,H23C), C24(H24A,
 H24B,H24C), C25(H25A,H25B,H25C), C26(H26A,H26B,H26C), C27(H27A,H27B,H27C),
 C28(H28A,H28B,H28C)
;
_olex2_submission_special_instructions 'No special instructions were received'

loop_
_space_group_symop_id
_space_group_symop_operation_xyz
1 'x, y, z'
2 '-x+1/2, y+1/2, -z+1/2'
3 '-x, -y, -z'
4 'x-1/2, -y-1/2, z-1/2'

loop_
_atom_site_label
_atom_site_type_symbol
_atom_site_fract_x
_atom_site_fract_y
_atom_site_fract_z
_atom_site_U_iso_or_equiv
_atom_site_adp_type
_atom_site_occupancy
_atom_site_calc_flag
_atom_site_disorder_assembly
_atom_site_disorder_group
_atom_site_refinement_flags_posn
_atom_site_refinement_flags_adp
Cu1 Cu 0.59075(3) 0.33930(2) 0.77703(2) 0.03199(15) Uani 1 d A . . .
Cu2 Cu 0.41188(3) 0.31425(2) 0.72042(2) 0.03186(15) Uani 1 d A . . .
Si1 Si 0.66264(10) 0.45411(6) 0.85339(6) 0.0477(3) Uani 1 d . . . .
Si2 Si 0.30281(10) 0.37439(5) 0.59303(6) 0.0427(3) Uani 1 d . . . .
Si3 Si 0.25411(10) 0.21507(6) 0.75745(7) 0.0556(4) Uani 1 d . . . .
Si4 Si 0.79390(9) 0.26077(6) 0.78339(6) 0.0441(3) Uani 1 d A . . .
O1 O 0.2782(3) 0.44392(18) 0.83115(18) 0.0761(11) Uani 1 d A . . U
O2 O 0.6724(2) 0.40972(13) 0.60063(15) 0.0538(8) Uani 1 d A . . .
O3 O 0.5631(3) 0.19523(14) 0.60491(16) 0.0626(9) Uani 1 d . . . .
O4 O 0.4579(3) 0.26917(18) 0.93939(16) 0.0760(11) Uani 1 d . . . U
C1 C 0.3870(3) 0.38962(16) 0.67480(18) 0.0327(8) Uani 1 d A . . .
C2 C 0.4236(3) 0.44932(16) 0.68723(19) 0.0344(8) Uani 1 d A . . .
C3 C 0.5081(3) 0.46611(16) 0.74022(19) 0.0352(8) Uani 1 d A . . .
C4 C 0.5749(3) 0.42514(17) 0.77956(18) 0.0348(9) Uani 1 d A . . .
C5 C 0.6441(3) 0.25840(17) 0.78673(19) 0.0370(9) Uani 1 d . . . .
C6 C 0.5935(3) 0.20113(18) 0.7897(2) 0.0412(10) Uani 1 d A . . .
C7 C 0.4782(3) 0.18964(17) 0.7773(2) 0.0431(10) Uani 1 d . . . .
C8 C 0.3998(3) 0.23299(18) 0.7528(2) 0.0407(9) Uani 1 d A . . .
C9 C 0.3749(3) 0.50324(18) 0.6479(2) 0.0471(10) Uani 1 d . . . .
H9A H 0.3271 0.4891 0.6095 0.057 Uiso 1 calc . . R .
H9B H 0.3318 0.5264 0.6785 0.057 Uiso 1 calc . . R .
C10 C 0.4615(4) 0.54354(19) 0.6203(2) 0.0554(12) Uani 1 d . . . .
H10A H 0.4274 0.5776 0.5963 0.067 Uiso 1 calc . . R .
H10B H 0.5018 0.5213 0.5873 0.067 Uiso 1 calc . . R .
C11 C 0.5394(4) 0.56612(19) 0.6794(2) 0.0559(12) Uani 1 d . . . .
H11A H 0.5298 0.6091 0.6850 0.067 Uiso 1 calc . . R .
H11B H 0.6136 0.5591 0.6678 0.067 Uiso 1 calc . . R .
C12 C 0.5197(4) 0.53422(17) 0.7476(2) 0.0480(11) Uani 1 d . . . .
H12A H 0.5796 0.5429 0.7810 0.058 Uiso 1 calc . . R .
H12B H 0.4543 0.5503 0.7656 0.058 Uiso 1 calc . . R .
C13 C 0.6578(4) 0.1444(2) 0.8104(3) 0.0564(12) Uani 1 d . . . .
H13A H 0.6551 0.1166 0.7716 0.068 Uiso 1 calc A . R .
H13B H 0.7331 0.1549 0.8215 0.068 Uiso 1 calc . . R .
C14 C 0.6127(5) 0.1140(2) 0.8721(3) 0.0696(15) Uani 1 d A . . .
H14A H 0.6247 0.1395 0.9125 0.084 Uiso 1 calc . . R .
H14B H 0.6507 0.0764 0.8814 0.084 Uiso 1 calc . . R .
C15 C 0.4909(5) 0.1015(2) 0.8595(3) 0.0782(17) Uani 1 d . . . .
H15A H 0.4782 0.0586 0.8623 0.094 Uiso 1 calc A . R .
H15B H 0.4522 0.1208 0.8955 0.094 Uiso 1 calc . . R .
C16 C 0.4476(4) 0.1240(2) 0.7904(3) 0.0609(13) Uani 1 d A . . .
H16A H 0.3692 0.1203 0.7873 0.073 Uiso 1 calc . . R .
H16B H 0.4753 0.0989 0.7546 0.073 Uiso 1 calc . . R .
C17 C 0.3705(4) 0.4032(3) 0.5153(2) 0.0669(14) Uani 1 d . . . .
H17A H 0.3840 0.4456 0.5206 0.100 Uiso 1 calc . . GR .
H17B H 0.3241 0.3964 0.4743 0.100 Uiso 1 calc . . GR .
H17C H 0.4380 0.3825 0.5114 0.100 Uiso 1 calc . . GR .
C18 C 0.1597(4) 0.4047(2) 0.5890(3) 0.0633(13) Uani 1 d . . . .
H18A H 0.1193 0.3846 0.6229 0.095 Uiso 1 calc . . GR .
H18B H 0.1256 0.3978 0.5437 0.095 Uiso 1 calc . . GR .
H18C H 0.1615 0.4471 0.5984 0.095 Uiso 1 calc . . GR .
C19 C 0.2866(5) 0.2918(2) 0.5725(3) 0.0672(14) Uani 1 d . . . .
H19A H 0.3563 0.2726 0.5765 0.101 Uiso 1 calc . . GR .
H19B H 0.2551 0.2871 0.5261 0.101 Uiso 1 calc . . GR .
H19C H 0.2401 0.2737 0.6044 0.101 Uiso 1 calc . . GR .
C20 C 0.5877(5) 0.5021(3) 0.9154(3) 0.0819(18) Uani 1 d . . . .
H20A H 0.5613 0.5378 0.8920 0.123 Uiso 1 calc . . GR .
H20B H 0.6361 0.5131 0.9542 0.123 Uiso 1 calc . . GR .
H20C H 0.5277 0.4798 0.9313 0.123 Uiso 1 calc . . GR .
C21 C 0.7818(4) 0.4994(3) 0.8271(3) 0.0770(16) Uani 1 d . . . .
H21A H 0.8192 0.4775 0.7932 0.115 Uiso 1 calc . . GR .
H21B H 0.8304 0.5068 0.8670 0.115 Uiso 1 calc . . GR .
H21C H 0.7567 0.5370 0.8077 0.115 Uiso 1 calc . . GR .
C22 C 0.7230(5) 0.3939(2) 0.9131(2) 0.0697(15) Uani 1 d . . . .
H22A H 0.6658 0.3703 0.9307 0.105 Uiso 1 calc . . GR .
H22B H 0.7646 0.4124 0.9510 0.105 Uiso 1 calc . . GR .
H22C H 0.7692 0.3684 0.8880 0.105 Uiso 1 calc . . GR .
C23 C 0.8464(4) 0.3352(2) 0.7551(3) 0.0613(13) Uani 1 d . . . .
H23A H 0.8136 0.3450 0.7102 0.092 Uiso 1 calc A . GR .
H23B H 0.9237 0.3330 0.7530 0.092 Uiso 1 calc . . GR .
H23C H 0.8288 0.3656 0.7877 0.092 Uiso 1 calc . . GR .
C24 C 0.8399(4) 0.2073(2) 0.7146(3) 0.0659(14) Uani 1 d . . . .
H24A H 0.8287 0.1666 0.7289 0.099 Uiso 1 calc A . GR .
H24B H 0.9156 0.2136 0.7086 0.099 Uiso 1 calc . . GR .
H24C H 0.7988 0.2148 0.6716 0.099 Uiso 1 calc . . GR .
C25 C 0.8748(4) 0.2428(2) 0.8671(2) 0.0635(13) Uani 1 d . . . .
H25A H 0.8488 0.2667 0.9038 0.095 Uiso 1 calc A . GR .
H25B H 0.9499 0.2516 0.8622 0.095 Uiso 1 calc . . GR .
H25C H 0.8667 0.2009 0.8777 0.095 Uiso 1 calc . . GR .
C26 C 0.1637(4) 0.2828(2) 0.7459(3) 0.0694(15) Uani 1 d . . . .
H26A H 0.0893 0.2702 0.7435 0.104 Uiso 1 calc . . GR .
H26B H 0.1787 0.3032 0.7038 0.104 Uiso 1 calc . . GR .
H26C H 0.1771 0.3095 0.7845 0.104 Uiso 1 calc . . GR .
C27 C 0.2005(4) 0.1578(2) 0.6919(3) 0.0750(16) Uani 1 d . . . .
H27A H 0.2355 0.1198 0.7012 0.112 Uiso 1 calc . . GR .
H27B H 0.2149 0.1710 0.6462 0.112 Uiso 1 calc . . GR .
H27C H 0.1237 0.1533 0.6949 0.112 Uiso 1 calc . . GR .
C28 C 0.2197(5) 0.1871(3) 0.8466(3) 0.0877(19) Uani 1 d . . . .
H28A H 0.2399 0.2170 0.8808 0.132 Uiso 1 calc . . GR .
H28B H 0.2587 0.1505 0.8573 0.132 Uiso 1 calc . . GR .
H28C H 0.1432 0.1796 0.8465 0.132 Uiso 1 calc . . GR .
C29 C 0.1796(5) 0.4556(4) 0.7891(4) 0.113(3) Uani 1 d . . . U
H29A H 0.1901 0.4881 0.7569 0.136 Uiso 1 calc . . R .
H29B H 0.1568 0.4200 0.7630 0.136 Uiso 1 calc . . R .
C30 C 0.1016(6) 0.4715(4) 0.8361(5) 0.141(3) Uani 1 d . . . U
H30A H 0.0640 0.4361 0.8514 0.169 Uiso 1 calc . . R .
H30B H 0.0487 0.4992 0.8147 0.169 Uiso 1 calc . . R .
C31 C 0.1650(7) 0.5011(4) 0.8961(5) 0.134(3) Uani 1 d . . . U
H31A H 0.1638 0.5445 0.8916 0.161 Uiso 1 calc . . R .
H31B H 0.1364 0.4900 0.9399 0.161 Uiso 1 calc . . R .
C32 C 0.2732(6) 0.4777(4) 0.8910(3) 0.109(2) Uani 1 d . . . U
H32A H 0.3243 0.5107 0.8904 0.131 Uiso 1 calc . . R .
H32B H 0.2929 0.4528 0.9310 0.131 Uiso 1 calc . . R .
C33 C 0.7067(5) 0.3666(3) 0.5518(3) 0.0911(19) Uani 1 d . . . U
H33A H 0.6484 0.3552 0.5184 0.109 Uiso 0.622(12) calc A 1 R .
H33B H 0.7376 0.3310 0.5743 0.109 Uiso 0.622(12) calc A 1 R .
H33C H 0.6683 0.3733 0.5071 0.109 Uiso 0.378(12) calc A 2 R .
H33D H 0.6896 0.3264 0.5671 0.109 Uiso 0.378(12) calc A 2 R .
C36 C 0.7512(5) 0.4566(3) 0.6085(4) 0.0884(19) Uani 1 d . . . U
H36A H 0.7880 0.4561 0.6543 0.106 Uiso 0.622(12) calc A 1 R .
H36B H 0.7183 0.4958 0.6002 0.106 Uiso 0.622(12) calc A 1 R .
H36C H 0.7263 0.4910 0.5809 0.106 Uiso 0.378(12) calc A 2 R .
H36D H 0.7581 0.4691 0.6566 0.106 Uiso 0.378(12) calc A 2 R .
C37 C 0.5828(8) 0.2121(3) 0.5382(4) 0.120(3) Uani 1 d A . . U
H37A H 0.6547 0.2295 0.5372 0.144 Uiso 1 calc . . R .
H37B H 0.5300 0.2418 0.5212 0.144 Uiso 1 calc . . R .
C38 C 0.5742(9) 0.1568(4) 0.4944(4) 0.145(3) Uani 1 d . . . U
H38A H 0.5480 0.1663 0.4473 0.174 Uiso 0.622(12) calc A 1 R .
H38B H 0.6436 0.1366 0.4936 0.174 Uiso 0.622(12) calc A 1 R .
H38C H 0.5059 0.1565 0.4666 0.174 Uiso 0.378(12) calc A 2 R .
H38D H 0.6329 0.1555 0.4635 0.174 Uiso 0.378(12) calc A 2 R .
C41 C 0.3880(8) 0.3145(4) 0.9634(4) 0.143(3) Uani 1 d . . D U
H41A H 0.3154 0.2988 0.9673 0.172 Uiso 1 calc . . R .
H41B H 0.3843 0.3487 0.9322 0.172 Uiso 1 calc . . R .
C42 C 0.4383(9) 0.3317(4) 1.0324(5) 0.153(3) Uani 1 d . . D U
H42A H 0.4915 0.3634 1.0285 0.183 Uiso 1 calc . . R .
H42B H 0.3840 0.3448 1.0631 0.183 Uiso 1 calc . . R .
C43 C 0.4889(9) 0.2762(5) 1.0562(5) 0.165(3) Uani 1 d . . D U
H43A H 0.4372 0.2495 1.0761 0.198 Uiso 1 calc . . R .
H43B H 0.5489 0.2836 1.0901 0.198 Uiso 1 calc . . R .
C44 C 0.5265(6) 0.2519(3) 0.9924(3) 0.100(2) Uani 1 d . . D U
H44A H 0.5989 0.2665 0.9855 0.120 Uiso 1 calc . . R .
H44B H 0.5291 0.2083 0.9949 0.120 Uiso 1 calc . . R .
Li1 Li 0.3961(5) 0.4073(3) 0.7873(3) 0.0419(15) Uani 1 d . . . .
Li2 Li 0.5683(5) 0.3972(3) 0.6686(3) 0.0386(15) Uani 1 d A . . .
Li3 Li 0.5432(6) 0.2382(3) 0.6882(3) 0.0439(16) Uani 1 d A . . .
Li4 Li 0.4963(6) 0.2658(4) 0.8468(4) 0.0536(19) Uani 1 d A . . .
C34A C 0.7975(10) 0.4071(8) 0.5174(6) 0.095(4) Uani 0.622(12) d A 1 . U
H34A H 0.8551 0.3810 0.5035 0.114 Uiso 0.622(12) calc A 1 R .
H34B H 0.7650 0.4262 0.4760 0.114 Uiso 0.622(12) calc A 1 R .
C35A C 0.8313(12) 0.4406(7) 0.5512(10) 0.096(4) Uani 0.622(12) d A 1 . U
H35A H 0.8462 0.4765 0.5249 0.115 Uiso 0.622(12) calc A 1 R .
H35B H 0.8994 0.4263 0.5731 0.115 Uiso 0.622(12) calc A 1 R .
C39 C 0.5022(11) 0.1229(7) 0.5259(6) 0.105(4) Uani 0.622(12) d A 1 . U
H39A H 0.5213 0.0808 0.5218 0.126 Uiso 0.622(12) calc A 1 R .
H39B H 0.4306 0.1286 0.5033 0.126 Uiso 0.622(12) calc A 1 R .
C40 C 0.5003(10) 0.1385(4) 0.5976(5) 0.076(3) Uani 0.622(12) d A 1 . U
H40A H 0.5338 0.1072 0.6266 0.091 Uiso 0.622(12) calc A 1 R .
H40B H 0.4265 0.1444 0.6103 0.091 Uiso 0.622(12) calc A 1 R .
C34 C 0.8271(12) 0.3721(7) 0.5450(8) 0.064(4) Uani 0.378(12) d A 2 . U
H34C H 0.8443 0.3745 0.4969 0.076 Uiso 0.378(12) calc A 2 R .
H34D H 0.8665 0.3388 0.5671 0.076 Uiso 0.378(12) calc A 2 R .
C35 C 0.8539(17) 0.4387(10) 0.5880(11) 0.078(6) Uani 0.378(12) d A 2 . U
H35C H 0.9045 0.4327 0.6279 0.094 Uiso 0.378(12) calc A 2 R .
H35D H 0.8835 0.4683 0.5576 0.094 Uiso 0.378(12) calc A 2 R .
C39A C 0.5800(17) 0.1085(6) 0.5381(7) 0.066(4) Uani 0.378(12) d A 2 . U
H39C H 0.6426 0.0837 0.5303 0.079 Uiso 0.378(12) calc A 2 R .
H39D H 0.5150 0.0841 0.5323 0.079 Uiso 0.378(12) calc A 2 R .
C40A C 0.590(2) 0.1360(8) 0.6067(8) 0.089(6) Uani 0.378(12) d A 2 . U
H40C H 0.5433 0.1149 0.6369 0.107 Uiso 0.378(12) calc A 2 R .
H40D H 0.6642 0.1317 0.6258 0.107 Uiso 0.378(12) calc A 2 R .

loop_
_atom_site_aniso_label
_atom_site_aniso_U_11
_atom_site_aniso_U_22
_atom_site_aniso_U_33
_atom_site_aniso_U_23
_atom_site_aniso_U_13
_atom_site_aniso_U_12
Cu1 0.0277(3) 0.0307(3) 0.0374(3) 0.00010(18) 0.00050(19) 0.00417(19)
Cu2 0.0266(3) 0.0292(3) 0.0398(3) 0.00415(18) 0.00309(19) 0.00112(19)
Si1 0.0471(7) 0.0465(7) 0.0482(7) -0.0107(5) -0.0076(5) -0.0012(6)
Si2 0.0386(7) 0.0461(7) 0.0423(6) 0.0052(5) -0.0067(5) -0.0034(5)
Si3 0.0348(7) 0.0498(7) 0.0831(9) 0.0220(7) 0.0109(6) -0.0040(6)
Si4 0.0319(6) 0.0473(7) 0.0527(7) 0.0022(5) -0.0004(5) 0.0103(5)
O1 0.050(2) 0.103(3) 0.076(2) -0.033(2) 0.0100(17) 0.021(2)
O2 0.0532(19) 0.0497(18) 0.0608(18) 0.0038(14) 0.0210(15) -0.0039(16)
O3 0.080(2) 0.0503(19) 0.058(2) -0.0109(15) 0.0051(17) 0.0079(18)
O4 0.080(3) 0.102(3) 0.0467(18) 0.0155(18) 0.0150(17) 0.046(2)
C1 0.028(2) 0.034(2) 0.0357(19) 0.0014(15) 0.0011(15) 0.0053(16)
C2 0.027(2) 0.0286(19) 0.048(2) 0.0048(16) 0.0057(16) 0.0070(16)
C3 0.028(2) 0.0318(19) 0.046(2) -0.0035(17) 0.0038(16) 0.0001(17)
C4 0.031(2) 0.035(2) 0.039(2) -0.0052(16) 0.0033(16) 0.0000(17)
C5 0.031(2) 0.040(2) 0.040(2) 0.0040(17) 0.0039(16) 0.0068(18)
C6 0.043(2) 0.031(2) 0.050(2) 0.0079(17) 0.0065(19) 0.0106(18)
C7 0.044(2) 0.031(2) 0.054(2) 0.0094(18) 0.0091(19) 0.0001(19)
C8 0.035(2) 0.042(2) 0.046(2) 0.0094(18) 0.0071(17) 0.0011(19)
C9 0.041(2) 0.039(2) 0.060(3) 0.008(2) 0.000(2) 0.004(2)
C10 0.056(3) 0.038(2) 0.071(3) 0.018(2) 0.001(2) 0.002(2)
C11 0.053(3) 0.030(2) 0.085(3) 0.007(2) 0.003(2) -0.004(2)
C12 0.048(3) 0.030(2) 0.065(3) -0.0081(19) 0.000(2) 0.003(2)
C13 0.048(3) 0.039(2) 0.082(3) 0.011(2) 0.004(2) 0.016(2)
C14 0.080(4) 0.048(3) 0.081(4) 0.022(3) -0.001(3) 0.016(3)
C15 0.085(4) 0.057(3) 0.093(4) 0.034(3) 0.007(3) 0.008(3)
C16 0.056(3) 0.038(2) 0.089(4) 0.018(2) 0.004(3) -0.003(2)
C17 0.065(3) 0.087(4) 0.048(3) 0.012(3) -0.005(2) -0.012(3)
C18 0.046(3) 0.070(3) 0.071(3) 0.010(3) -0.016(2) 0.002(3)
C19 0.081(4) 0.057(3) 0.061(3) -0.009(2) -0.015(3) -0.005(3)
C20 0.102(5) 0.077(4) 0.066(3) -0.035(3) -0.001(3) 0.009(3)
C21 0.058(3) 0.066(3) 0.104(4) 0.001(3) -0.015(3) -0.019(3)
C22 0.085(4) 0.067(3) 0.053(3) -0.005(2) -0.023(3) 0.007(3)
C23 0.037(3) 0.065(3) 0.083(3) 0.008(3) 0.009(2) 0.005(2)
C24 0.044(3) 0.081(4) 0.073(3) -0.006(3) 0.007(2) 0.016(3)
C25 0.051(3) 0.066(3) 0.072(3) 0.001(3) -0.009(2) 0.015(3)
C26 0.030(2) 0.067(3) 0.112(4) 0.023(3) 0.016(3) 0.002(2)
C27 0.047(3) 0.059(3) 0.118(5) 0.017(3) -0.005(3) -0.018(3)
C28 0.068(4) 0.093(4) 0.106(5) 0.046(4) 0.032(3) -0.003(3)
C29 0.058(4) 0.139(6) 0.141(6) -0.044(5) -0.007(4) 0.034(4)
C30 0.077(5) 0.146(7) 0.202(8) 0.013(6) 0.036(5) 0.049(5)
C31 0.150(7) 0.119(6) 0.143(6) -0.004(5) 0.074(5) 0.059(5)
C32 0.124(5) 0.130(6) 0.075(4) -0.020(4) 0.021(4) 0.049(5)
C33 0.078(4) 0.126(5) 0.072(3) -0.029(3) 0.025(3) -0.011(4)
C36 0.075(4) 0.058(3) 0.136(5) 0.009(3) 0.036(4) -0.005(3)
C37 0.187(7) 0.085(4) 0.093(4) -0.015(4) 0.052(5) -0.019(5)
C38 0.207(8) 0.122(6) 0.108(5) -0.039(5) 0.043(6) -0.026(6)
C41 0.149(5) 0.160(5) 0.123(4) 0.010(4) 0.025(4) 0.073(4)
C42 0.187(5) 0.123(5) 0.151(5) -0.039(4) 0.029(4) 0.009(4)
C43 0.172(5) 0.192(5) 0.128(4) -0.028(4) -0.008(4) 0.042(4)
C44 0.104(4) 0.124(4) 0.072(3) 0.006(3) -0.002(3) 0.025(3)
Li1 0.041(4) 0.042(4) 0.043(4) -0.007(3) 0.011(3) 0.002(3)
Li2 0.035(4) 0.042(4) 0.040(3) 0.000(3) 0.008(3) 0.000(3)
Li3 0.042(4) 0.041(4) 0.050(4) -0.001(3) 0.010(3) 0.002(3)
Li4 0.056(5) 0.059(5) 0.047(4) 0.018(3) 0.011(3) 0.013(4)
C34A 0.081(7) 0.134(9) 0.074(6) -0.017(6) 0.034(5) -0.006(7)
C35A 0.074(7) 0.095(7) 0.125(9) 0.006(7) 0.051(7) -0.008(6)
C39 0.084(7) 0.131(8) 0.100(7) -0.038(6) 0.008(6) -0.053(6)
C40 0.092(7) 0.056(5) 0.083(6) -0.010(4) 0.023(5) -0.024(5)
C34 0.061(7) 0.071(8) 0.063(7) 0.009(6) 0.032(6) 0.015(6)
C35 0.067(9) 0.093(9) 0.078(9) -0.008(8) 0.021(7) -0.013(7)
C39A 0.101(9) 0.040(6) 0.054(7) -0.010(5) -0.007(7) 0.011(6)
C40A 0.109(10) 0.079(9) 0.078(8) 0.005(7) -0.007(7) 0.010(8)

loop_
_atom_type_symbol
_atom_type_description
_atom_type_scat_dispersion_real
_atom_type_scat_dispersion_imag
_atom_type_scat_source
C C 0.0033 0.0016 'International Tables Vol C Tables 4.2.6.8 and 6.1.1.4'
H H 0.0000 0.0000 'International Tables Vol C Tables 4.2.6.8 and 6.1.1.4'
Cu Cu 0.3201 1.2651 'International Tables Vol C Tables 4.2.6.8 and 6.1.1.4'
Li Li -0.0003 0.0001 'International Tables Vol C Tables 4.2.6.8 and 6.1.1.4'
O O 0.0106 0.0060 'International Tables Vol C Tables 4.2.6.8 and 6.1.1.4'
Si Si 0.0817 0.0704 'International Tables Vol C Tables 4.2.6.8 and 6.1.1.4'

loop_
_geom_angle_atom_site_label_1
_geom_angle_atom_site_label_2
_geom_angle_atom_site_label_3
_geom_angle
Cu2 Cu1 Li1 54.30(13)
Cu2 Cu1 Li3 54.15(14)
C4 Cu1 Cu2 98.42(11)
C4 Cu1 C5 164.50(16)
C4 Cu1 Li1 52.05(17)
C4 Cu1 Li2 59.71(18)
C4 Cu1 Li3 141.09(17)
C4 Cu1 Li4 126.4(2)
C5 Cu1 Cu2 97.09(12)
C5 Cu1 Li1 140.64(18)
C5 Cu1 Li2 126.29(18)
C5 Cu1 Li3 51.62(18)
C5 Cu1 Li4 59.8(2)
Li1 Cu1 Li3 108.4(2)
Li2 Cu1 Cu2 72.10(15)
Li2 Cu1 Li1 74.6(2)
Li2 Cu1 Li3 83.8(2)
Li2 Cu1 Li4 141.6(2)
Li4 Cu1 Cu2 69.52(18)
Li4 Cu1 Li1 83.2(2)
Li4 Cu1 Li3 73.9(2)
Cu1 Cu2 Li2 53.91(13)
Cu1 Cu2 Li4 55.20(17)
C1 Cu2 Cu1 96.83(11)
C1 Cu2 C8 164.27(17)
C1 Cu2 Li1 59.19(19)
C1 Cu2 Li2 51.09(17)
C1 Cu2 Li3 125.22(19)
C1 Cu2 Li4 141.1(2)
C8 Cu2 Cu1 98.87(12)
C8 Cu2 Li1 127.6(2)
C8 Cu2 Li2 141.20(18)
C8 Cu2 Li3 60.1(2)
C8 Cu2 Li4 52.2(2)
Li1 Cu2 Cu1 71.07(16)
Li1 Cu2 Li2 74.0(2)
Li1 Cu2 Li4 84.4(2)
Li3 Cu2 Cu1 71.32(17)
Li3 Cu2 Li1 142.4(2)
Li3 Cu2 Li2 83.3(2)
Li3 Cu2 Li4 75.1(2)
Li4 Cu2 Li2 109.1(2)
C4 Si1 C20 113.5(2)
C4 Si1 C21 114.0(2)
C4 Si1 C22 114.4(2)
C21 Si1 C20 107.1(3)
C21 Si1 C22 105.1(3)
C22 Si1 C20 101.6(3)
C1 Si2 C17 111.3(2)
C1 Si2 C18 116.0(2)
C1 Si2 C19 113.62(19)
C17 Si2 C18 108.1(2)
C17 Si2 C19 102.1(2)
C19 Si2 C18 104.6(2)
C8 Si3 C26 113.2(2)
C8 Si3 C27 114.3(2)
C8 Si3 C28 112.9(2)
C26 Si3 C27 106.3(3)
C26 Si3 C28 101.7(3)
C27 Si3 C28 107.3(3)
C5 Si4 C23 113.62(19)
C5 Si4 C24 110.6(2)
C5 Si4 C25 115.9(2)
C23 Si4 C24 102.9(2)
C23 Si4 C25 105.3(2)
C25 Si4 C24 107.6(2)
C29 O1 Li1 117.7(4)
C32 O1 C29 107.0(4)
C32 O1 Li1 132.7(4)
C33 O2 Li2 126.7(4)
C36 O2 C33 109.3(4)
C36 O2 Li2 121.1(4)
C37 O3 Li3 134.1(4)
C37 O3 C40 105.4(5)
C40 O3 Li3 114.3(5)
C40A O3 C37 103.2(8)
C40A O3 Li3 120.7(7)
C40A O3 C40 45.8(9)
C41 O4 Li4 122.3(5)
C44 O4 C41 108.6(5)
C44 O4 Li4 121.9(4)
Cu2 C1 Li1 72.8(2)
Cu2 C1 Li2 87.8(2)
Si2 C1 Cu2 107.22(18)
Si2 C1 Li1 149.0(3)
Si2 C1 Li2 117.9(2)
C2 C1 Cu2 134.7(3)
C2 C1 Si2 117.9(3)
C2 C1 Li1 70.8(3)
C2 C1 Li2 68.4(3)
Li1 C1 Li2 93.1(3)
C1 C2 C3 124.2(3)
C1 C2 C9 122.8(3)
C1 C2 Li1 71.6(3)
C1 C2 Li2 74.4(3)
C3 C2 C9 112.9(3)
C3 C2 Li1 68.6(3)
C3 C2 Li2 72.3(3)
C9 C2 Li1 134.1(3)
C9 C2 Li2 129.6(3)
Li2 C2 Li1 95.5(3)
C2 C3 C12 112.2(3)
C2 C3 Li1 72.1(3)
C2 C3 Li2 68.9(3)
C4 C3 C2 125.2(3)
C4 C3 C12 122.6(3)
C4 C3 Li1 75.5(3)
C4 C3 Li2 71.6(3)
C12 C3 Li1 128.6(3)
C12 C3 Li2 135.0(3)
Li1 C3 Li2 95.5(3)
Cu1 C4 Li1 85.9(2)
Cu1 C4 Li2 72.3(2)
Si1 C4 Cu1 108.09(19)
Si1 C4 Li1 122.4(2)
Si1 C4 Li2 145.3(3)
C3 C4 Cu1 133.0(3)
C3 C4 Si1 118.8(3)
C3 C4 Li1 67.1(3)
C3 C4 Li2 71.3(3)
Li2 C4 Li1 92.3(3)
Cu1 C5 Li3 86.4(2)
Cu1 C5 Li4 72.2(2)
Si4 C5 Cu1 107.8(2)
Si4 C5 Li3 118.2(2)
Si4 C5 Li4 150.1(3)
C6 C5 Cu1 134.0(3)
C6 C5 Si4 117.9(3)
C6 C5 Li3 68.6(3)
C6 C5 Li4 70.7(3)
Li4 C5 Li3 91.7(3)
C5 C6 C7 125.4(4)
C5 C6 C13 121.9(4)
C5 C6 Li3 74.0(3)
C5 C6 Li4 72.1(3)
C7 C6 C13 112.6(4)
C7 C6 Li3 72.5(3)
C7 C6 Li4 68.8(3)
C13 C6 Li3 131.2(3)
C13 C6 Li4 134.0(3)
Li3 C6 Li4 94.1(3)
C6 C7 C16 113.0(4)
C6 C7 Li3 69.1(3)
C6 C7 Li4 72.5(3)
C8 C7 C6 125.1(4)
C8 C7 C16 121.9(4)
C8 C7 Li3 71.8(3)
C8 C7 Li4 73.6(3)
C16 C7 Li3 134.1(4)
C16 C7 Li4 131.1(4)
Li4 C7 Li3 94.2(3)
Cu2 C8 Li3 71.8(2)
Cu2 C8 Li4 84.8(2)
Si3 C8 Cu2 108.3(2)
Si3 C8 Li3 147.8(3)
Si3 C8 Li4 120.0(3)
C7 C8 Cu2 132.7(3)
C7 C8 Si3 118.7(3)
C7 C8 Li3 71.0(3)
C7 C8 Li4 68.6(3)
Li4 C8 Li3 92.2(3)
C2 C9 H9A 109.2
C2 C9 H9B 109.2
H9A C9 H9B 107.9
C10 C9 C2 112.1(3)
C10 C9 H9A 109.2
C10 C9 H9B 109.2
C9 C10 H10A 109.5
C9 C10 H10B 109.5
C9 C10 C11 110.7(4)
H10A C10 H10B 108.1
C11 C10 H10A 109.5
C11 C10 H10B 109.5
C10 C11 H11A 109.4
C10 C11 H11B 109.4
C10 C11 C12 111.3(4)
H11A C11 H11B 108.0
C12 C11 H11A 109.4
C12 C11 H11B 109.4
C3 C12 C11 113.4(3)
C3 C12 H12A 108.9
C3 C12 H12B 108.9
C11 C12 H12A 108.9
C11 C12 H12B 108.9
H12A C12 H12B 107.7
C6 C13 H13A 109.4
C6 C13 H13B 109.4
H13A C13 H13B 108.0
C14 C13 C6 111.3(4)
C14 C13 H13A 109.4
C14 C13 H13B 109.4
C13 C14 H14A 109.3
C13 C14 H14B 109.3
C13 C14 C15 111.4(4)
H14A C14 H14B 108.0
C15 C14 H14A 109.3
C15 C14 H14B 109.3
C14 C15 H15A 109.3
C14 C15 H15B 109.3
H15A C15 H15B 107.9
C16 C15 C14 111.8(4)
C16 C15 H15A 109.3
C16 C15 H15B 109.3
C7 C16 H16A 109.0
C7 C16 H16B 109.0
C15 C16 C7 113.0(4)
C15 C16 H16A 109.0
C15 C16 H16B 109.0
H16A C16 H16B 107.8
Si2 C17 H17A 109.5
Si2 C17 H17B 109.5
Si2 C17 H17C 109.5
H17A C17 H17B 109.5
H17A C17 H17C 109.5
H17B C17 H17C 109.5
Si2 C18 H18A 109.5
Si2 C18 H18B 109.5
Si2 C18 H18C 109.5
H18A C18 H18B 109.5
H18A C18 H18C 109.5
H18B C18 H18C 109.5
Si2 C19 H19A 109.5
Si2 C19 H19B 109.5
Si2 C19 H19C 109.5
H19A C19 H19B 109.5
H19A C19 H19C 109.5
H19B C19 H19C 109.5
Si1 C20 H20A 109.5
Si1 C20 H20B 109.5
Si1 C20 H20C 109.5
H20A C20 H20B 109.5
H20A C20 H20C 109.5
H20B C20 H20C 109.5
Si1 C21 H21A 109.5
Si1 C21 H21B 109.5
Si1 C21 H21C 109.5
H21A C21 H21B 109.5
H21A C21 H21C 109.5
H21B C21 H21C 109.5
Si1 C22 H22A 109.5
Si1 C22 H22B 109.5
Si1 C22 H22C 109.5
H22A C22 H22B 109.5
H22A C22 H22C 109.5
H22B C22 H22C 109.5
Si4 C23 H23A 109.5
Si4 C23 H23B 109.5
Si4 C23 H23C 109.5
H23A C23 H23B 109.5
H23A C23 H23C 109.5
H23B C23 H23C 109.5
Si4 C24 H24A 109.5
Si4 C24 H24B 109.5
Si4 C24 H24C 109.5
H24A C24 H24B 109.5
H24A C24 H24C 109.5
H24B C24 H24C 109.5
Si4 C25 H25A 109.5
Si4 C25 H25B 109.5
Si4 C25 H25C 109.5
H25A C25 H25B 109.5
H25A C25 H25C 109.5
H25B C25 H25C 109.5
Si3 C26 H26A 109.5
Si3 C26 H26B 109.5
Si3 C26 H26C 109.5
H26A C26 H26B 109.5
H26A C26 H26C 109.5
H26B C26 H26C 109.5
Si3 C27 H27A 109.5
Si3 C27 H27B 109.5
Si3 C27 H27C 109.5
H27A C27 H27B 109.5
H27A C27 H27C 109.5
H27B C27 H27C 109.5
Si3 C28 H28A 109.5
Si3 C28 H28B 109.5
Si3 C28 H28C 109.5
H28A C28 H28B 109.5
H28A C28 H28C 109.5
H28B C28 H28C 109.5
O1 C29 H29A 110.6
O1 C29 H29B 110.6
H29A C29 H29B 108.8
C30 C29 O1 105.6(6)
C30 C29 H29A 110.6
C30 C29 H29B 110.6
C29 C30 H30A 110.7
C29 C30 H30B 110.7
C29 C30 C31 105.3(7)
H30A C30 H30B 108.8
C31 C30 H30A 110.7
C31 C30 H30B 110.7
C30 C31 H31A 111.1
C30 C31 H31B 111.1
H31A C31 H31B 109.1
C32 C31 C30 103.1(6)
C32 C31 H31A 111.1
C32 C31 H31B 111.1
O1 C32 C31 110.2(6)
O1 C32 H32A 109.6
O1 C32 H32B 109.6
C31 C32 H32A 109.6
C31 C32 H32B 109.6
H32A C32 H32B 108.1
O2 C33 H33A 112.1
O2 C33 H33B 112.1
O2 C33 H33C 109.7
O2 C33 H33D 109.7
O2 C33 C34A 98.2(6)
O2 C33 C34 110.0(7)
H33A C33 H33B 109.8
H33A C33 H33C 31.6
H33A C33 H33D 78.2
H33B C33 H33C 132.9
H33B C33 H33D 36.5
H33C C33 H33D 108.2
C34A C33 H33A 112.1
C34A C33 H33B 112.1
C34A C33 H33C 81.9
C34A C33 H33D 144.1
C34 C33 H33A 131.1
C34 C33 H33B 75.2
C34 C33 H33C 109.7
C34 C33 H33D 109.7
C34 C33 C34A 37.1(6)
O2 C36 H36A 111.3
O2 C36 H36B 111.3
O2 C36 H36C 109.1
O2 C36 H36D 109.1
O2 C36 C35A 102.5(7)
H36A C36 H36B 109.2
H36A C36 H36C 128.7
H36A C36 H36D 28.3
H36B C36 H36C 24.2
H36B C36 H36D 84.9
H36C C36 H36D 107.8
C35A C36 H36A 111.3
C35A C36 H36B 111.3
C35A C36 H36C 89.0
C35A C36 H36D 136.1
C35 C36 O2 112.6(10)
C35 C36 H36A 83.0
C35 C36 H36B 125.6
C35 C36 H36C 109.1
C35 C36 H36D 109.1
C35 C36 C35A 28.4(9)
O3 C37 H37A 110.3
O3 C37 H37B 110.3
O3 C37 C38 107.2(6)
H37A C37 H37B 108.5
C38 C37 H37A 110.3
C38 C37 H37B 110.3
C37 C38 H38A 111.1
C37 C38 H38B 111.1
C37 C38 H38C 110.3
C37 C38 H38D 110.3
H38A C38 H38B 109.1
H38A C38 H38C 42.1
H38A C38 H38D 69.2
H38B C38 H38C 136.6
H38B C38 H38D 43.7
H38C C38 H38D 108.5
C39 C38 C37 103.2(8)
C39 C38 H38A 111.1
C39 C38 H38B 111.1
C39 C38 H38C 70.7
C39 C38 H38D 143.8
C39 C38 C39A 44.5(8)
C39A C38 C37 107.2(8)
C39A C38 H38A 139.0
C39A C38 H38B 68.6
C39A C38 H38C 110.3
C39A C38 H38D 110.3
O4 C41 H41A 110.9
O4 C41 H41B 110.9
O4 C41 C42 104.4(7)
H41A C41 H41B 108.9
C42 C41 H41A 110.9
C42 C41 H41B 110.9
C41 C42 H42A 111.3
C41 C42 H42B 111.3
H42A C42 H42B 109.2
C43 C42 C41 102.3(7)
C43 C42 H42A 111.3
C43 C42 H42B 111.3
C42 C43 H43A 111.4
C42 C43 H43B 111.4
C42 C43 C44 101.7(8)
H43A C43 H43B 109.3
C44 C43 H43A 111.4
C44 C43 H43B 111.4
O4 C44 C43 108.7(6)
O4 C44 H44A 109.9
O4 C44 H44B 109.9
C43 C44 H44A 109.9
C43 C44 H44B 109.9
H44A C44 H44B 108.3
Cu1 Li1 Li2 47.10(15)
Cu2 Li1 Cu1 54.63(13)
Cu2 Li1 Li2 59.31(17)
O1 Li1 Cu1 157.4(3)
O1 Li1 Cu2 132.9(4)
O1 Li1 C1 121.5(4)
O1 Li1 C2 112.1(4)
O1 Li1 C3 117.3(4)
O1 Li1 C4 136.9(4)
O1 Li1 Li2 153.9(4)
C1 Li1 Cu1 80.0(2)
C1 Li1 Cu2 48.01(16)
C1 Li1 C4 87.3(3)
C1 Li1 Li2 44.09(19)
C2 Li1 Cu1 89.1(2)
C2 Li1 Cu2 82.6(2)
C2 Li1 C1 37.57(17)
C2 Li1 C4 70.0(2)
C2 Li1 Li2 42.05(18)
C3 Li1 Cu1 74.0(2)
C3 Li1 Cu2 102.4(3)
C3 Li1 C1 71.5(2)
C3 Li1 C2 39.30(18)
C3 Li1 C4 37.40(17)
C3 Li1 Li2 43.16(19)
C4 Li1 Cu1 42.05(15)
C4 Li1 Cu2 90.1(2)
C4 Li1 Li2 43.48(18)
Cu1 Li2 Cu2 53.99(12)
Cu1 Li2 Li1 58.28(17)
Cu2 Li2 Li1 46.72(15)
O2 Li2 Cu1 128.1(3)
O2 Li2 Cu2 145.2(3)
O2 Li2 C1 139.4(4)
O2 Li2 C2 129.1(3)
O2 Li2 C3 126.4(3)
O2 Li2 C4 129.5(4)
O2 Li2 Li1 167.6(3)
C1 Li2 Cu1 88.4(2)
C1 Li2 Cu2 41.16(14)
C1 Li2 Li1 42.84(19)
C2 Li2 Cu1 100.6(3)
C2 Li2 Cu2 73.0(2)
C2 Li2 C1 37.21(17)
C2 Li2 C3 38.73(17)
C2 Li2 C4 70.8(2)
C2 Li2 Li1 42.42(19)
C3 Li2 Cu1 81.5(2)
C3 Li2 Cu2 87.9(2)
C3 Li2 C1 69.2(2)
C3 Li2 C4 37.08(17)
C3 Li2 Li1 41.32(19)
C4 Li2 Cu1 47.97(16)
C4 Li2 Cu2 80.0(2)
C4 Li2 C1 86.7(2)
C4 Li2 Li1 44.18(19)
Cu1 Li3 Li4 47.30(17)
Cu2 Li3 Cu1 54.53(13)
Cu2 Li3 Li4 57.49(19)
O3 Li3 Cu1 150.3(3)
O3 Li3 Cu2 133.3(4)
O3 Li3 C5 136.2(4)
O3 Li3 C6 121.9(4)
O3 Li3 C7 119.0(4)
O3 Li3 C8 126.7(4)
O3 Li3 Li4 160.8(4)
C5 Li3 Cu1 41.96(15)
C5 Li3 Cu2 89.2(2)
C5 Li3 Li4 43.9(2)
C6 Li3 Cu1 73.9(2)
C6 Li3 Cu2 100.7(3)
C6 Li3 C5 37.35(18)
C6 Li3 C7 38.45(19)
C6 Li3 C8 70.5(2)
C6 Li3 Li4 43.4(2)
C7 Li3 Cu1 89.2(2)
C7 Li3 Cu2 81.9(2)
C7 Li3 C5 69.5(2)
C7 Li3 C8 37.22(18)
C7 Li3 Li4 42.1(2)
C8 Li3 Cu1 81.0(2)
C8 Li3 Cu2 48.10(17)
C8 Li3 C5 87.2(3)
C8 Li3 Li4 43.8(2)
Cu1 Li4 Cu2 55.28(14)
Cu1 Li4 Li3 58.83(19)
Cu2 Li4 Li3 47.43(16)
O4 Li4 Cu1 130.8(4)
O4 Li4 Cu2 135.2(4)
O4 Li4 C5 139.7(4)
O4 Li4 C6 132.7(4)
O4 Li4 C7 126.8(4)
O4 Li4 C8 129.3(4)
O4 Li4 Li3 170.4(4)
C5 Li4 Cu1 47.98(18)
C5 Li4 Cu2 81.1(2)
C5 Li4 Li3 44.4(2)
C6 Li4 Cu1 82.3(3)
C6 Li4 Cu2 89.8(3)
C6 Li4 C5 37.25(19)
C6 Li4 C8 70.1(3)
C6 Li4 Li3 42.5(2)
C7 Li4 Cu1 102.2(3)
C7 Li4 Cu2 75.0(2)
C7 Li4 C5 70.9(3)
C7 Li4 C6 38.7(2)
C7 Li4 C8 37.8(2)
C7 Li4 Li3 43.6(2)
C8 Li4 Cu1 91.0(3)
C8 Li4 Cu2 42.95(16)
C8 Li4 C5 87.9(3)
C8 Li4 Li3 44.0(2)
C33 C34A H34A 108.9
C33 C34A H34B 108.9
H34A C34A H34B 107.7
C35A C34A C33 113.2(11)
C35A C34A H34A 108.9
C35A C34A H34B 108.9
C36 C35A H35A 109.5
C36 C35A H35B 109.5
C34A C35A C36 110.6(12)
C34A C35A H35A 109.5
C34A C35A H35B 109.5
H35A C35A H35B 108.1
C38 C39 H39A 109.4
C38 C39 H39B 109.4
C38 C39 C40 111.0(9)
H39A C39 H39B 108.0
C40 C39 H39A 109.4
C40 C39 H39B 109.4
O3 C40 H40A 110.8
O3 C40 H40B 110.8
C39 C40 O3 104.9(7)
C39 C40 H40A 110.8
C39 C40 H40B 110.8
H40A C40 H40B 108.8
C33 C34 H34C 111.6
C33 C34 H34D 111.6
C33 C34 C35 100.7(11)
H34C C34 H34D 109.4
C35 C34 H34C 111.6
C35 C34 H34D 111.6
C36 C35 C34 103.4(13)
C36 C35 H35C 111.1
C36 C35 H35D 111.1
C34 C35 H35C 111.1
C34 C35 H35D 111.1
H35C C35 H35D 109.1
C38 C39A H39C 111.1
C38 C39A H39D 111.1
C38 C39A C40A 103.5(11)
H39C C39A H39D 109.0
C40A C39A H39C 111.1
C40A C39A H39D 111.1
O3 C40A C39A 112.1(12)
O3 C40A H40C 109.2
O3 C40A H40D 109.2
C39A C40A H40C 109.2
C39A C40A H40D 109.2
H40C C40A H40D 107.9

loop_
_geom_bond_atom_site_label_1
_geom_bond_atom_site_label_2
_geom_bond_distance
Cu1 Cu2 2.4649(6)
Cu1 C4 1.920(4)
Cu1 C5 1.921(4)
Cu1 Li1 2.859(7)
Cu1 Li2 2.462(6)
Cu1 Li3 2.867(7)
Cu1 Li4 2.463(7)
Cu2 C1 1.910(4)
Cu2 C8 1.922(4)
Cu2 Li1 2.455(6)
Cu2 Li2 2.900(6)
Cu2 Li3 2.453(7)
Cu2 Li4 2.809(7)
Si1 C4 1.851(4)
Si1 C20 1.893(5)
Si1 C21 1.882(5)
Si1 C22 1.890(5)
Si2 C1 1.867(4)
Si2 C17 1.881(5)
Si2 C18 1.889(5)
Si2 C19 1.887(5)
Si3 C8 1.852(4)
Si3 C26 1.879(5)
Si3 C27 1.888(6)
Si3 C28 1.908(5)
Si4 C5 1.858(4)
Si4 C23 1.872(5)
Si4 C24 1.899(5)
Si4 C25 1.888(5)
O1 C29 1.443(7)
O1 C32 1.385(6)
O1 Li1 1.917(7)
O2 C33 1.430(6)
O2 C36 1.429(6)
O2 Li2 1.919(7)
O3 C37 1.381(7)
O3 Li3 1.904(7)
O3 C40 1.483(9)
O3 C40A 1.359(17)
O4 C41 1.424(8)
O4 C44 1.343(6)
O4 Li4 1.885(8)
C1 C2 1.418(5)
C1 Li1 2.207(7)
C1 Li2 2.258(7)
C2 C3 1.462(5)
C2 C9 1.523(5)
C2 Li1 2.196(7)
C2 Li2 2.181(7)
C3 C4 1.418(5)
C3 C12 1.527(5)
C3 Li1 2.150(8)
C3 Li2 2.227(7)
C4 Li1 2.260(8)
C4 Li2 2.232(7)
C5 C6 1.421(6)
C5 Li3 2.252(8)
C5 Li4 2.234(8)
C6 C7 1.452(6)
C6 C13 1.530(6)
C6 Li3 2.181(8)
C6 Li4 2.216(9)
C7 C8 1.425(6)
C7 C16 1.534(5)
C7 Li3 2.227(8)
C7 Li4 2.165(9)
C8 Li3 2.239(8)
C8 Li4 2.230(9)
C9 H9A 0.9700
C9 H9B 0.9700
C9 C10 1.520(6)
C10 H10A 0.9700
C10 H10B 0.9700
C10 C11 1.530(6)
C11 H11A 0.9700
C11 H11B 0.9700
C11 C12 1.532(6)
C12 H12A 0.9700
C12 H12B 0.9700
C13 H13A 0.9700
C13 H13B 0.9700
C13 C14 1.511(7)
C14 H14A 0.9700
C14 H14B 0.9700
C14 C15 1.534(8)
C15 H15A 0.9700
C15 H15B 0.9700
C15 C16 1.492(7)
C16 H16A 0.9700
C16 H16B 0.9700
C17 H17A 0.9600
C17 H17B 0.9600
C17 H17C 0.9600
C18 H18A 0.9600
C18 H18B 0.9600
C18 H18C 0.9600
C19 H19A 0.9600
C19 H19B 0.9600
C19 H19C 0.9600
C20 H20A 0.9600
C20 H20B 0.9600
C20 H20C 0.9600
C21 H21A 0.9600
C21 H21B 0.9600
C21 H21C 0.9600
C22 H22A 0.9600
C22 H22B 0.9600
C22 H22C 0.9600
C23 H23A 0.9600
C23 H23B 0.9600
C23 H23C 0.9600
C24 H24A 0.9600
C24 H24B 0.9600
C24 H24C 0.9600
C25 H25A 0.9600
C25 H25B 0.9600
C25 H25C 0.9600
C26 H26A 0.9600
C26 H26B 0.9600
C26 H26C 0.9600
C27 H27A 0.9600
C27 H27B 0.9600
C27 H27C 0.9600
C28 H28A 0.9600
C28 H28B 0.9600
C28 H28C 0.9600
C29 H29A 0.9700
C29 H29B 0.9700
C29 C30 1.414(10)
C30 H30A 0.9700
C30 H30B 0.9700
C30 C31 1.508(12)
C31 H31A 0.9700
C31 H31B 0.9700
C31 C32 1.444(9)
C32 H32A 0.9700
C32 H32B 0.9700
C33 H33A 0.9700
C33 H33B 0.9700
C33 H33C 0.9700
C33 H33D 0.9700
C33 C34A 1.616(14)
C33 C34 1.508(15)
C36 H36A 0.9700
C36 H36B 0.9700
C36 H36C 0.9700
C36 H36D 0.9700
C36 C35A 1.574(15)
C36 C35 1.41(2)
C37 H37A 0.9700
C37 H37B 0.9700
C37 C38 1.495(9)
C38 H38A 0.9700
C38 H38B 0.9700
C38 H38C 0.9700
C38 H38D 0.9700
C38 C39 1.343(13)
C38 C39A 1.366(15)
C41 H41A 0.9700
C41 H41B 0.9700
C41 C42 1.485(10)
C42 H42A 0.9700
C42 H42B 0.9700
C42 C43 1.446(10)
C43 H43A 0.9700
C43 H43B 0.9700
C43 C44 1.453(9)
C44 H44A 0.9700
C44 H44B 0.9700
Li1 Li2 3.241(9)
Li3 Li4 3.219(10)
C34A H34A 0.9700
C34A H34B 0.9700
C34A C35A 1.060(17)
C35A H35A 0.9700
C35A H35B 0.9700
C39 H39A 0.9700
C39 H39B 0.9700
C39 C40 1.431(13)
C40 H40A 0.9700
C40 H40B 0.9700
C34 H34C 0.9700
C34 H34D 0.9700
C34 C35 1.72(3)
C35 H35C 0.9700
C35 H35D 0.9700
C39A H39C 0.9700
C39A H39D 0.9700
C39A C40A 1.46(2)
C40A H40C 0.9700
C40A H40D 0.9700

loop_
_geom_torsion_atom_site_label_1
_geom_torsion_atom_site_label_2
_geom_torsion_atom_site_label_3
_geom_torsion_atom_site_label_4
_geom_torsion
Cu1 Cu2 C1 Si2 149.36(14)
Cu1 Cu2 C1 C2 -25.4(4)
Cu1 Cu2 C1 Li1 -63.1(2)
Cu1 Cu2 C1 Li2 30.78(19)
Cu1 Cu2 C8 Si3 151.59(16)
Cu1 Cu2 C8 C7 -22.8(4)
Cu1 Cu2 C8 Li3 -62.4(2)
Cu1 Cu2 C8 Li4 31.6(2)
Cu1 Cu2 Li1 O1 -152.4(5)
Cu1 Cu2 Li1 C1 110.55(18)
Cu1 Cu2 Li1 C2 94.1(2)
Cu1 Cu2 Li1 C3 59.9(2)
Cu1 Cu2 Li1 C4 24.30(16)
Cu1 Cu2 Li1 Li2 56.68(14)
Cu1 Cu2 Li2 O2 106.9(6)
Cu1 Cu2 Li2 C1 -141.0(2)
Cu1 Cu2 Li2 C2 -117.4(2)
Cu1 Cu2 Li2 C3 -81.02(19)
Cu1 Cu2 Li2 C4 -44.56(14)
Cu1 Cu2 Li2 Li1 -77.97(19)
Cu1 Cu2 Li3 O3 -142.5(5)
Cu1 Cu2 Li3 C5 25.44(16)
Cu1 Cu2 Li3 C6 61.2(2)
Cu1 Cu2 Li3 C7 94.9(2)
Cu1 Cu2 Li3 C8 112.47(19)
Cu1 Cu2 Li3 Li4 57.77(18)
Cu1 Cu2 Li4 O4 115.4(6)
Cu1 Cu2 Li4 C5 -44.32(17)
Cu1 Cu2 Li4 C6 -80.7(2)
Cu1 Cu2 Li4 C7 -116.9(3)
Cu1 Cu2 Li4 C8 -140.9(3)
Cu1 Cu2 Li4 Li3 -77.4(2)
Cu1 C4 Li1 Cu2 -30.07(18)
Cu1 C4 Li1 O1 146.4(5)
Cu1 C4 Li1 C1 -78.0(2)
Cu1 C4 Li1 C2 -112.22(19)
Cu1 C4 Li1 C3 -140.6(3)
Cu1 C4 Li1 Li2 -72.1(2)
Cu1 C4 Li2 Cu2 49.83(11)
Cu1 C4 Li2 O2 -109.5(4)
Cu1 C4 Li2 C1 90.7(2)
Cu1 C4 Li2 C2 125.2(2)
Cu1 C4 Li2 C3 149.8(3)
Cu1 C4 Li2 Li1 84.9(2)
Cu1 C5 C6 C7 7.9(6)
Cu1 C5 C6 C13 -169.2(3)
Cu1 C5 C6 Li3 61.9(4)
Cu1 C5 C6 Li4 -38.0(4)
Cu1 C5 Li3 Cu2 -31.55(18)
Cu1 C5 Li3 O3 135.7(5)
Cu1 C5 Li3 C6 -140.5(3)
Cu1 C5 Li3 C7 -113.2(2)
Cu1 C5 Li3 C8 -79.6(2)
Cu1 C5 Li3 Li4 -72.1(2)
Cu1 C5 Li4 Cu2 50.62(13)
Cu1 C5 Li4 O4 -107.2(7)
Cu1 C5 Li4 C6 152.3(3)
Cu1 C5 Li4 C7 127.8(2)
Cu1 C5 Li4 C8 93.3(2)
Cu1 C5 Li4 Li3 85.7(2)
Cu1 Li1 Li2 Cu2 68.45(15)
Cu1 Li1 Li2 O2 -124.6(16)
Cu1 Li1 Li2 C1 128.1(3)
Cu1 Li1 Li2 C2 -175.7(3)
Cu1 Li1 Li2 C3 -116.2(3)
Cu1 Li1 Li2 C4 -60.4(2)
Cu1 Li3 Li4 Cu2 69.62(17)
Cu1 Li3 Li4 O4 180(2)
Cu1 Li3 Li4 C5 -60.0(2)
Cu1 Li3 Li4 C6 -115.2(3)
Cu1 Li3 Li4 C7 -173.3(4)
Cu1 Li3 Li4 C8 131.0(3)
Cu2 Cu1 C4 Si1 153.06(14)
Cu2 Cu1 C4 C3 -22.8(4)
Cu2 Cu1 C4 Li1 30.29(19)
Cu2 Cu1 C4 Li2 -63.49(19)
Cu2 Cu1 C5 Si4 150.20(15)
Cu2 Cu1 C5 C6 -23.7(4)
Cu2 Cu1 C5 Li3 31.7(2)
Cu2 Cu1 C5 Li4 -61.3(2)
Cu2 Cu1 Li1 O1 118.0(10)
Cu2 Cu1 Li1 C1 -44.98(15)
Cu2 Cu1 Li1 C2 -81.6(2)
Cu2 Cu1 Li1 C3 -118.5(2)
Cu2 Cu1 Li1 C4 -142.1(2)
Cu2 Cu1 Li1 Li2 -78.76(18)
Cu2 Cu1 Li2 O2 -136.1(4)
Cu2 Cu1 Li2 C1 24.46(15)
Cu2 Cu1 Li2 C2 59.8(2)
Cu2 Cu1 Li2 C3 93.64(18)
Cu2 Cu1 Li2 C4 111.52(17)
Cu2 Cu1 Li2 Li1 56.83(15)
Cu2 Cu1 Li3 O3 116.7(8)
Cu2 Cu1 Li3 C5 -140.0(2)
Cu2 Cu1 Li3 C6 -116.4(2)
Cu2 Cu1 Li3 C7 -80.6(2)
Cu2 Cu1 Li3 C8 -44.13(15)
Cu2 Cu1 Li3 Li4 -76.1(2)
Cu2 Cu1 Li4 O4 -122.9(5)
Cu2 Cu1 Li4 C5 111.7(2)
Cu2 Cu1 Li4 C6 95.2(2)
Cu2 Cu1 Li4 C7 61.9(3)
Cu2 Cu1 Li4 C8 25.47(17)
Cu2 Cu1 Li4 Li3 57.13(16)
Cu2 C1 C2 C3 8.1(6)
Cu2 C1 C2 C9 -169.5(3)
Cu2 C1 C2 Li1 -38.2(4)
Cu2 C1 C2 Li2 63.2(4)
Cu2 C1 Li1 Cu1 50.85(12)
Cu2 C1 Li1 O1 -121.6(4)
Cu2 C1 Li1 C2 152.6(3)
Cu2 C1 Li1 C3 127.2(2)
Cu2 C1 Li1 C4 92.6(2)
Cu2 C1 Li1 Li2 86.7(2)
Cu2 C1 Li2 Cu1 -30.59(17)
Cu2 C1 Li2 O2 125.7(5)
Cu2 C1 Li2 C2 -140.6(3)
Cu2 C1 Li2 C3 -112.15(19)
Cu2 C1 Li2 C4 -78.6(2)
Cu2 C1 Li2 Li1 -72.6(2)
Cu2 C8 Li3 Cu1 49.63(12)
Cu2 C8 Li3 O3 -118.6(5)
Cu2 C8 Li3 C5 91.4(2)
Cu2 C8 Li3 C6 125.6(2)
Cu2 C8 Li3 C7 150.3(3)
Cu2 C8 Li3 Li4 83.8(2)
Cu2 C8 Li4 Cu1 -31.2(2)
Cu2 C8 Li4 O4 117.8(5)
Cu2 C8 Li4 C5 -79.1(2)
Cu2 C8 Li4 C6 -112.6(2)
Cu2 C8 Li4 C7 -140.1(3)
Cu2 C8 Li4 Li3 -71.5(2)
Cu2 Li1 Li2 Cu1 -68.45(15)
Cu2 Li1 Li2 O2 166.9(16)
Cu2 Li1 Li2 C1 59.6(2)
Cu2 Li1 Li2 C2 115.8(3)
Cu2 Li1 Li2 C3 175.4(3)
Cu2 Li1 Li2 C4 -128.9(3)
Cu2 Li3 Li4 Cu1 -69.62(17)
Cu2 Li3 Li4 O4 110(2)
Cu2 Li3 Li4 C5 -129.6(3)
Cu2 Li3 Li4 C6 175.1(4)
Cu2 Li3 Li4 C7 117.1(3)
Cu2 Li3 Li4 C8 61.3(2)
Si1 C4 Li1 Cu1 -108.9(3)
Si1 C4 Li1 Cu2 -138.9(2)
Si1 C4 Li1 O1 37.6(7)
Si1 C4 Li1 C1 173.1(2)
Si1 C4 Li1 C2 138.9(3)
Si1 C4 Li1 C3 110.5(3)
Si1 C4 Li1 Li2 179.1(4)
Si1 C4 Li2 Cu1 96.4(4)
Si1 C4 Li2 Cu2 146.3(4)
Si1 C4 Li2 O2 -13.1(8)
Si1 C4 Li2 C1 -172.8(4)
Si1 C4 Li2 C2 -138.4(4)
Si1 C4 Li2 C3 -113.8(5)
Si1 C4 Li2 Li1 -178.6(5)
Si2 C1 C2 C3 -166.3(3)
Si2 C1 C2 C9 16.2(5)
Si2 C1 C2 Li1 147.4(3)
Si2 C1 C2 Li2 -111.1(3)
Si2 C1 Li1 Cu1 145.8(4)
Si2 C1 Li1 Cu2 95.0(5)
Si2 C1 Li1 O1 -26.6(8)
Si2 C1 Li1 C2 -112.4(5)
Si2 C1 Li1 C3 -137.8(5)
Si2 C1 Li1 C4 -172.5(4)
Si2 C1 Li1 Li2 -178.3(6)
Si2 C1 Li2 Cu1 -138.9(2)
Si2 C1 Li2 Cu2 -108.3(3)
Si2 C1 Li2 O2 17.3(7)
Si2 C1 Li2 C2 111.1(3)
Si2 C1 Li2 C3 139.5(2)
Si2 C1 Li2 C4 173.1(2)
Si2 C1 Li2 Li1 179.0(3)
Si3 C8 Li3 Cu1 145.4(5)
Si3 C8 Li3 Cu2 95.7(5)
Si3 C8 Li3 O3 -22.9(8)
Si3 C8 Li3 C5 -172.9(4)
Si3 C8 Li3 C6 -138.7(5)
Si3 C8 Li3 C7 -113.9(6)
Si3 C8 Li3 Li4 179.6(6)
Si3 C8 Li4 Cu1 -139.5(2)
Si3 C8 Li4 Cu2 -108.2(3)
Si3 C8 Li4 O4 9.6(6)
Si3 C8 Li4 C5 172.7(2)
Si3 C8 Li4 C6 139.1(3)
Si3 C8 Li4 C7 111.7(3)
Si3 C8 Li4 Li3 -179.7(4)
Si4 C5 C6 C7 -165.6(3)
Si4 C5 C6 C13 17.4(5)
Si4 C5 C6 Li3 -111.6(3)
Si4 C5 C6 Li4 148.6(3)
Si4 C5 Li3 Cu1 -108.3(3)
Si4 C5 Li3 Cu2 -139.9(2)
Si4 C5 Li3 O3 27.4(6)
Si4 C5 Li3 C6 111.1(3)
Si4 C5 Li3 C7 138.4(3)
Si4 C5 Li3 C8 172.0(2)
Si4 C5 Li3 Li4 179.6(4)
Si4 C5 Li4 Cu1 95.1(6)
Si4 C5 Li4 Cu2 145.7(5)
Si4 C5 Li4 O4 -12.2(11)
Si4 C5 Li4 C6 -112.6(6)
Si4 C5 Li4 C7 -137.1(5)
Si4 C5 Li4 C8 -171.7(5)
Si4 C5 Li4 Li3 -179.3(7)
O1 C29 C30 C31 30.2(9)
O1 Li1 Li2 Cu1 165.5(8)
O1 Li1 Li2 Cu2 -126.1(8)
O1 Li1 Li2 O2 41(2)
O1 Li1 Li2 C1 -66.4(8)
O1 Li1 Li2 C2 -10.2(7)
O1 Li1 Li2 C3 49.3(8)
O1 Li1 Li2 C4 105.0(8)
O2 C33 C34A C35A 26.5(17)
O2 C33 C34 C35 -11.6(13)
O2 C36 C35A C34A 11.8(18)
O2 C36 C35 C34 12.7(16)
O3 C37 C38 C39 29.6(13)
O3 C37 C38 C39A -16.4(15)
O3 Li3 Li4 Cu1 160.5(12)
O3 Li3 Li4 Cu2 -129.9(12)
O3 Li3 Li4 O4 -20(3)
O3 Li3 Li4 C5 100.5(12)
O3 Li3 Li4 C6 45.3(11)
O3 Li3 Li4 C7 -12.7(11)
O3 Li3 Li4 C8 -68.5(11)
O4 C41 C42 C43 -30.9(11)
C1 Cu2 C8 Si3 -31.7(7)
C1 Cu2 C8 C7 153.9(5)
C1 Cu2 C8 Li3 114.4(6)
C1 Cu2 C8 Li4 -151.6(6)
C1 Cu2 Li1 Cu1 -110.55(18)
C1 Cu2 Li1 O1 97.0(5)
C1 Cu2 Li1 C2 -16.44(18)
C1 Cu2 Li1 C3 -50.6(2)
C1 Cu2 Li1 C4 -86.2(2)
C1 Cu2 Li1 Li2 -53.9(2)
C1 Cu2 Li2 Cu1 141.0(2)
C1 Cu2 Li2 O2 -112.1(6)
C1 Cu2 Li2 C2 23.66(18)
C1 Cu2 Li2 C3 60.0(2)
C1 Cu2 Li2 C4 96.5(2)
C1 Cu2 Li2 Li1 63.1(2)
C1 Cu2 Li3 Cu1 85.13(19)
C1 Cu2 Li3 O3 -57.4(5)
C1 Cu2 Li3 C5 110.6(2)
C1 Cu2 Li3 C6 146.3(2)
C1 Cu2 Li3 C7 179.99(18)
C1 Cu2 Li3 C8 -162.4(2)
C1 Cu2 Li3 Li4 142.9(2)
C1 Cu2 Li4 Cu1 -51.0(3)
C1 Cu2 Li4 O4 64.5(7)
C1 Cu2 Li4 C5 -95.3(3)
C1 Cu2 Li4 C6 -131.6(3)
C1 Cu2 Li4 C7 -167.8(2)
C1 Cu2 Li4 C8 168.2(2)
C1 Cu2 Li4 Li3 -128.3(3)
C1 C2 C3 C4 9.2(6)
C1 C2 C3 C12 -172.6(3)
C1 C2 C3 Li1 -47.5(4)
C1 C2 C3 Li2 56.0(4)
C1 C2 C9 C10 -131.2(4)
C1 C2 Li1 Cu1 74.6(2)
C1 C2 Li1 Cu2 20.2(2)
C1 C2 Li1 O1 -113.4(4)
C1 C2 Li1 C3 140.1(3)
C1 C2 Li1 C4 112.9(3)
C1 C2 Li1 Li2 71.5(3)
C1 C2 Li2 Cu1 -72.9(3)
C1 C2 Li2 Cu2 -25.90(18)
C1 C2 Li2 O2 123.2(5)
C1 C2 Li2 C3 -134.6(3)
C1 C2 Li2 C4 -111.0(3)
C1 C2 Li2 Li1 -69.1(3)
C1 Li1 Li2 Cu1 -128.1(3)
C1 Li1 Li2 Cu2 -59.6(2)
C1 Li1 Li2 O2 107.3(16)
C1 Li1 Li2 C2 56.2(3)
C1 Li1 Li2 C3 115.7(4)
C1 Li1 Li2 C4 171.5(4)
C2 C1 Li1 Cu1 -101.7(2)
C2 C1 Li1 Cu2 -152.6(3)
C2 C1 Li1 O1 85.8(4)
C2 C1 Li1 C3 -25.4(2)
C2 C1 Li1 C4 -60.0(3)
C2 C1 Li1 Li2 -65.9(3)
C2 C1 Li2 Cu1 110.0(3)
C2 C1 Li2 Cu2 140.6(3)
C2 C1 Li2 O2 -93.7(6)
C2 C1 Li2 C3 28.5(2)
C2 C1 Li2 C4 62.0(3)
C2 C1 Li2 Li1 68.0(3)
C2 C3 C4 Cu1 4.8(6)
C2 C3 C4 Si1 -170.7(3)
C2 C3 C4 Li1 -55.2(4)
C2 C3 C4 Li2 45.8(4)
C2 C3 C12 C11 -54.9(5)
C2 C3 Li1 Cu1 108.9(2)
C2 C3 Li1 Cu2 61.7(3)
C2 C3 Li1 O1 -92.2(4)
C2 C3 Li1 C1 24.4(2)
C2 C3 Li1 C4 135.1(3)
C2 C3 Li1 Li2 65.7(3)
C2 C3 Li2 Cu1 -118.9(3)
C2 C3 Li2 Cu2 -65.0(2)
C2 C3 Li2 O2 109.4(4)
C2 C3 Li2 C1 -27.4(2)
C2 C3 Li2 C4 -141.1(3)
C2 C3 Li2 Li1 -68.4(3)
C2 C9 C10 C11 -58.2(5)
C2 Li1 Li2 Cu1 175.7(3)
C2 Li1 Li2 Cu2 -115.8(3)
C2 Li1 Li2 O2 51.1(16)
C2 Li1 Li2 C1 -56.2(3)
C2 Li1 Li2 C3 59.6(3)
C2 Li1 Li2 C4 115.3(4)
C3 C2 C9 C10 51.0(5)
C3 C2 Li1 Cu1 -65.4(2)
C3 C2 Li1 Cu2 -119.9(3)
C3 C2 Li1 O1 106.6(4)
C3 C2 Li1 C1 -140.1(3)
C3 C2 Li1 C4 -27.1(2)
C3 C2 Li1 Li2 -68.6(3)
C3 C2 Li2 Cu1 61.8(3)
C3 C2 Li2 Cu2 108.7(2)
C3 C2 Li2 O2 -102.1(5)
C3 C2 Li2 C1 134.6(3)
C3 C2 Li2 C4 23.6(2)
C3 C2 Li2 Li1 65.5(3)
C3 C4 Li1 Cu1 140.6(3)
C3 C4 Li1 Cu2 110.5(3)
C3 C4 Li1 O1 -73.0(5)
C3 C4 Li1 C1 62.6(3)
C3 C4 Li1 C2 28.4(2)
C3 C4 Li1 Li2 68.5(3)
C3 C4 Li2 Cu1 -149.8(3)
C3 C4 Li2 Cu2 -99.9(2)
C3 C4 Li2 O2 100.7(5)
C3 C4 Li2 C1 -59.0(3)
C3 C4 Li2 C2 -24.6(2)
C3 C4 Li2 Li1 -64.8(3)
C3 Li1 Li2 Cu1 116.2(3)
C3 Li1 Li2 Cu2 -175.4(3)
C3 Li1 Li2 O2 -8.5(15)
C3 Li1 Li2 C1 -115.7(4)
C3 Li1 Li2 C2 -59.6(3)
C3 Li1 Li2 C4 55.7(3)
C4 Cu1 Cu2 C1 24.77(15)
C4 Cu1 Cu2 C8 -156.12(16)
C4 Cu1 Cu2 Li1 -29.3(2)
C4 Cu1 Cu2 Li2 54.30(19)
C4 Cu1 Cu2 Li3 149.7(2)
C4 Cu1 Cu2 Li4 -125.8(2)
C4 Cu1 C5 Si4 -30.6(7)
C4 Cu1 C5 C6 155.5(5)
C4 Cu1 C5 Li3 -149.1(5)
C4 Cu1 C5 Li4 117.9(6)
C4 Cu1 Li1 Cu2 142.1(2)
C4 Cu1 Li1 O1 -99.9(9)
C4 Cu1 Li1 C1 97.1(3)
C4 Cu1 Li1 C2 60.5(2)
C4 Cu1 Li1 C3 23.64(18)
C4 Cu1 Li1 Li2 63.3(2)
C4 Cu1 Li2 Cu2 -111.52(17)
C4 Cu1 Li2 O2 112.4(4)
C4 Cu1 Li2 C1 -87.1(2)
C4 Cu1 Li2 C2 -51.7(2)
C4 Cu1 Li2 C3 -17.88(17)
C4 Cu1 Li2 Li1 -54.7(2)
C4 Cu1 Li3 Cu2 -52.6(3)
C4 Cu1 Li3 O3 64.1(8)
C4 Cu1 Li3 C5 167.4(2)
C4 Cu1 Li3 C6 -168.9(2)
C4 Cu1 Li3 C7 -133.2(2)
C4 Cu1 Li3 C8 -96.7(3)
C4 Cu1 Li3 Li4 -128.7(3)
C4 Cu1 Li4 Cu2 85.3(2)
C4 Cu1 Li4 O4 -37.5(6)
C4 Cu1 Li4 C5 -162.94(19)
C4 Cu1 Li4 C6 -179.44(18)
C4 Cu1 Li4 C7 147.2(2)
C4 Cu1 Li4 C8 110.8(3)
C4 Cu1 Li4 Li3 142.5(2)
C4 C3 C12 C11 123.4(4)
C4 C3 Li1 Cu1 -26.24(19)
C4 C3 Li1 Cu2 -73.5(3)
C4 C3 Li1 O1 132.7(4)
C4 C3 Li1 C1 -110.8(3)
C4 C3 Li1 C2 -135.1(3)
C4 C3 Li1 Li2 -69.4(3)
C4 C3 Li2 Cu1 22.2(2)
C4 C3 Li2 Cu2 76.1(2)
C4 C3 Li2 O2 -109.5(5)
C4 C3 Li2 C1 113.7(3)
C4 C3 Li2 C2 141.1(3)
C4 C3 Li2 Li1 72.8(3)
C4 Li1 Li2 Cu1 60.4(2)
C4 Li1 Li2 Cu2 128.9(3)
C4 Li1 Li2 O2 -64.2(16)
C4 Li1 Li2 C1 -171.5(4)
C4 Li1 Li2 C2 -115.3(4)
C4 Li1 Li2 C3 -55.7(3)
C5 Cu1 Cu2 C1 -155.44(15)
C5 Cu1 Cu2 C8 23.67(16)
C5 Cu1 Cu2 Li1 150.5(2)
C5 Cu1 Cu2 Li2 -125.91(19)
C5 Cu1 Cu2 Li3 -30.5(2)
C5 Cu1 Cu2 Li4 54.0(2)
C5 Cu1 C4 Si1 -26.2(7)
C5 Cu1 C4 C3 158.0(5)
C5 Cu1 C4 Li1 -148.9(5)
C5 Cu1 C4 Li2 117.3(6)
C5 Cu1 Li1 Cu2 -50.5(3)
C5 Cu1 Li1 O1 67.5(10)
C5 Cu1 Li1 C1 -95.4(3)
C5 Cu1 Li1 C2 -132.1(2)
C5 Cu1 Li1 C3 -168.9(2)
C5 Cu1 Li1 C4 167.4(2)
C5 Cu1 Li1 Li2 -129.2(3)
C5 Cu1 Li2 Cu2 85.62(19)
C5 Cu1 Li2 O2 -50.5(5)
C5 Cu1 Li2 C1 110.1(2)
C5 Cu1 Li2 C2 145.4(2)
C5 Cu1 Li2 C3 179.26(18)
C5 Cu1 Li2 C4 -162.9(2)
C5 Cu1 Li2 Li1 142.4(2)
C5 Cu1 Li3 Cu2 140.0(2)
C5 Cu1 Li3 O3 -103.3(8)
C5 Cu1 Li3 C6 23.67(19)
C5 Cu1 Li3 C7 59.4(2)
C5 Cu1 Li3 C8 95.9(3)
C5 Cu1 Li3 Li4 63.9(2)
C5 Cu1 Li4 Cu2 -111.7(2)
C5 Cu1 Li4 O4 125.4(6)
C5 Cu1 Li4 C6 -16.50(19)
C5 Cu1 Li4 C7 -49.8(3)
C5 Cu1 Li4 C8 -86.2(3)
C5 Cu1 Li4 Li3 -54.6(2)
C5 C6 C7 C8 7.2(7)
C5 C6 C7 C16 -175.1(4)
C5 C6 C7 Li3 54.7(4)
C5 C6 C7 Li4 -47.1(4)
C5 C6 C13 C14 122.7(5)
C5 C6 Li3 Cu1 -26.3(2)
C5 C6 Li3 Cu2 -74.2(3)
C5 C6 Li3 O3 125.9(5)
C5 C6 Li3 C7 -136.3(4)
C5 C6 Li3 C8 -112.3(3)
C5 C6 Li3 Li4 -70.0(3)
C5 C6 Li4 Cu1 20.4(2)
C5 C6 Li4 Cu2 75.3(3)
C5 C6 Li4 O4 -120.1(6)
C5 C6 Li4 C7 141.2(4)
C5 C6 Li4 C8 114.3(3)
C5 C6 Li4 Li3 71.8(3)
C5 Li3 Li4 Cu1 60.0(2)
C5 Li3 Li4 Cu2 129.6(3)
C5 Li3 Li4 O4 -120(2)
C5 Li3 Li4 C6 -55.3(3)
C5 Li3 Li4 C7 -113.3(4)
C5 Li3 Li4 C8 -169.1(4)
C6 C5 Li3 Cu1 140.5(3)
C6 C5 Li3 Cu2 109.0(3)
C6 C5 Li3 O3 -83.7(5)
C6 C5 Li3 C7 27.3(2)
C6 C5 Li3 C8 60.9(3)
C6 C5 Li3 Li4 68.4(3)
C6 C5 Li4 Cu1 -152.3(3)
C6 C5 Li4 Cu2 -101.7(3)
C6 C5 Li4 O4 100.5(7)
C6 C5 Li4 C7 -24.5(2)
C6 C5 Li4 C8 -59.0(3)
C6 C5 Li4 Li3 -66.6(3)
C6 C7 C8 Cu2 6.6(7)
C6 C7 C8 Si3 -167.4(3)
C6 C7 C8 Li3 46.4(4)
C6 C7 C8 Li4 -53.9(4)
C6 C7 C16 C15 51.2(6)
C6 C7 Li3 Cu1 -64.5(3)
C6 C7 Li3 Cu2 -118.8(3)
C6 C7 Li3 O3 105.8(4)
C6 C7 Li3 C5 -26.6(2)
C6 C7 Li3 C8 -140.6(4)
C6 C7 Li3 Li4 -69.5(3)
C6 C7 Li4 Cu1 60.6(3)
C6 C7 Li4 Cu2 109.2(3)
C6 C7 Li4 O4 -114.9(5)
C6 C7 Li4 C5 23.7(2)
C6 C7 Li4 C8 136.1(3)
C6 C7 Li4 Li3 66.5(3)
C6 C13 C14 C15 53.9(6)
C6 Li3 Li4 Cu1 115.2(3)
C6 Li3 Li4 Cu2 -175.1(4)
C6 Li3 Li4 O4 -65(2)
C6 Li3 Li4 C5 55.3(3)
C6 Li3 Li4 C7 -58.0(3)
C6 Li3 Li4 C8 -113.8(4)
C7 C6 C13 C14 -54.7(5)
C7 C6 Li3 Cu1 110.0(3)
C7 C6 Li3 Cu2 62.0(3)
C7 C6 Li3 O3 -97.8(5)
C7 C6 Li3 C5 136.3(4)
C7 C6 Li3 C8 24.0(2)
C7 C6 Li3 Li4 66.2(3)
C7 C6 Li4 Cu1 -120.8(3)
C7 C6 Li4 Cu2 -65.8(3)
C7 C6 Li4 O4 98.7(6)
C7 C6 Li4 C5 -141.2(4)
C7 C6 Li4 C8 -26.9(2)
C7 C6 Li4 Li3 -69.4(3)
C7 C8 Li3 Cu1 -100.7(3)
C7 C8 Li3 Cu2 -150.3(3)
C7 C8 Li3 O3 91.1(5)
C7 C8 Li3 C5 -58.9(3)
C7 C8 Li3 C6 -24.7(3)
C7 C8 Li3 Li4 -66.5(3)
C7 C8 Li4 Cu1 108.8(3)
C7 C8 Li4 Cu2 140.1(3)
C7 C8 Li4 O4 -102.1(5)
C7 C8 Li4 C5 60.9(3)
C7 C8 Li4 C6 27.4(2)
C7 C8 Li4 Li3 68.6(3)
C7 Li3 Li4 Cu1 173.3(4)
C7 Li3 Li4 Cu2 -117.1(3)
C7 Li3 Li4 O4 -7(2)
C7 Li3 Li4 C5 113.3(4)
C7 Li3 Li4 C6 58.0(3)
C7 Li3 Li4 C8 -55.8(3)
C8 Cu2 C1 Si2 -27.4(7)
C8 Cu2 C1 C2 157.8(5)
C8 Cu2 C1 Li1 120.1(6)
C8 Cu2 C1 Li2 -146.0(6)
C8 Cu2 Li1 Cu1 86.7(2)
C8 Cu2 Li1 O1 -65.8(5)
C8 Cu2 Li1 C1 -162.8(2)
C8 Cu2 Li1 C2 -179.23(18)
C8 Cu2 Li1 C3 146.6(2)
C8 Cu2 Li1 C4 111.0(2)
C8 Cu2 Li1 Li2 143.3(2)
C8 Cu2 Li2 Cu1 -53.0(3)
C8 Cu2 Li2 O2 53.9(7)
C8 Cu2 Li2 C1 166.0(2)
C8 Cu2 Li2 C2 -170.4(2)
C8 Cu2 Li2 C3 -134.0(2)
C8 Cu2 Li2 C4 -97.5(3)
C8 Cu2 Li2 Li1 -130.9(3)
C8 Cu2 Li3 Cu1 -112.47(19)
C8 Cu2 Li3 O3 105.0(5)
C8 Cu2 Li3 C5 -87.0(3)
C8 Cu2 Li3 C6 -51.3(2)
C8 Cu2 Li3 C7 -17.6(2)
C8 Cu2 Li3 Li4 -54.7(2)
C8 Cu2 Li4 Cu1 140.9(3)
C8 Cu2 Li4 O4 -103.7(6)
C8 Cu2 Li4 C5 96.6(3)
C8 Cu2 Li4 C6 60.2(3)
C8 Cu2 Li4 C7 24.0(2)
C8 Cu2 Li4 Li3 63.5(2)
C8 C7 C16 C15 -131.0(5)
C8 C7 Li3 Cu1 76.1(3)
C8 C7 Li3 Cu2 21.9(2)
C8 C7 Li3 O3 -113.6(5)
C8 C7 Li3 C5 114.0(3)
C8 C7 Li3 C6 140.6(4)
C8 C7 Li3 Li4 71.2(3)
C8 C7 Li4 Cu1 -75.5(3)
C8 C7 Li4 Cu2 -26.9(2)
C8 C7 Li4 O4 109.0(5)
C8 C7 Li4 C5 -112.4(3)
C8 C7 Li4 C6 -136.1(3)
C8 C7 Li4 Li3 -69.6(3)
C8 Li3 Li4 Cu1 -131.0(3)
C8 Li3 Li4 Cu2 -61.3(2)
C8 Li3 Li4 O4 49(2)
C8 Li3 Li4 C5 169.1(4)
C8 Li3 Li4 C6 113.8(4)
C8 Li3 Li4 C7 55.8(3)
C9 C2 C3 C4 -173.0(4)
C9 C2 C3 C12 5.1(5)
C9 C2 C3 Li1 130.3(4)
C9 C2 C3 Li2 -126.2(4)
C9 C2 Li1 Cu1 -167.2(4)
C9 C2 Li1 Cu2 138.4(4)
C9 C2 Li1 O1 4.8(6)
C9 C2 Li1 C1 118.2(5)
C9 C2 Li1 C3 -101.7(5)
C9 C2 Li1 C4 -128.9(4)
C9 C2 Li1 Li2 -170.3(5)
C9 C2 Li2 Cu1 167.3(3)
C9 C2 Li2 Cu2 -145.8(4)
C9 C2 Li2 O2 3.4(7)
C9 C2 Li2 C1 -119.9(5)
C9 C2 Li2 C3 105.5(4)
C9 C2 Li2 C4 129.1(4)
C9 C2 Li2 Li1 171.0(5)
C9 C10 C11 C12 9.0(5)
C10 C11 C12 C3 46.3(5)
C12 C3 C4 Cu1 -173.2(3)
C12 C3 C4 Si1 11.3(5)
C12 C3 C4 Li1 126.8(4)
C12 C3 C4 Li2 -132.2(4)
C12 C3 Li1 Cu1 -146.7(4)
C12 C3 Li1 Cu2 166.1(3)
C12 C3 Li1 O1 12.2(6)
C12 C3 Li1 C1 128.8(4)
C12 C3 Li1 C2 104.4(4)
C12 C3 Li1 C4 -120.4(4)
C12 C3 Li1 Li2 170.2(5)
C12 C3 Li2 Cu1 140.4(4)
C12 C3 Li2 Cu2 -165.7(4)
C12 C3 Li2 O2 8.6(7)
C12 C3 Li2 C1 -128.2(4)
C12 C3 Li2 C2 -100.7(5)
C12 C3 Li2 C4 118.1(5)
C12 C3 Li2 Li1 -169.1(5)
C13 C6 C7 C8 -175.5(4)
C13 C6 C7 C16 2.2(5)
C13 C6 C7 Li3 -128.1(4)
C13 C6 C7 Li4 130.2(4)
C13 C6 Li3 Cu1 -144.9(4)
C13 C6 Li3 Cu2 167.1(4)
C13 C6 Li3 O3 7.3(7)
C13 C6 Li3 C5 -118.6(5)
C13 C6 Li3 C7 105.1(5)
C13 C6 Li3 C8 129.1(4)
C13 C6 Li3 Li4 171.3(6)
C13 C6 Li4 Cu1 137.7(5)
C13 C6 Li4 Cu2 -167.3(4)
C13 C6 Li4 O4 -2.8(9)
C13 C6 Li4 C5 117.3(6)
C13 C6 Li4 C7 -101.5(5)
C13 C6 Li4 C8 -128.4(5)
C13 C6 Li4 Li3 -170.9(6)
C13 C14 C15 C16 -1.6(7)
C14 C15 C16 C7 -50.7(6)
C16 C7 C8 Cu2 -170.9(3)
C16 C7 C8 Si3 15.1(6)
C16 C7 C8 Li3 -131.1(5)
C16 C7 C8 Li4 128.6(5)
C16 C7 Li3 Cu1 -166.7(4)
C16 C7 Li3 Cu2 139.1(4)
C16 C7 Li3 O3 3.6(7)
C16 C7 Li3 C5 -128.8(5)
C16 C7 Li3 C6 -102.2(5)
C16 C7 Li3 C8 117.2(5)
C16 C7 Li3 Li4 -171.6(6)
C16 C7 Li4 Cu1 166.1(4)
C16 C7 Li4 Cu2 -145.2(4)
C16 C7 Li4 O4 -9.4(8)
C16 C7 Li4 C5 129.2(5)
C16 C7 Li4 C6 105.5(5)
C16 C7 Li4 C8 -118.3(5)
C16 C7 Li4 Li3 172.0(6)
C17 Si2 C1 Cu2 -123.8(2)
C17 Si2 C1 C2 52.0(4)
C17 Si2 C1 Li1 151.1(5)
C17 Si2 C1 Li2 -27.0(3)
C18 Si2 C1 Cu2 112.2(2)
C18 Si2 C1 C2 -72.0(3)
C18 Si2 C1 Li1 27.0(6)
C18 Si2 C1 Li2 -151.1(3)
C19 Si2 C1 Cu2 -9.2(3)
C19 Si2 C1 C2 166.6(3)
C19 Si2 C1 Li1 -94.3(5)
C19 Si2 C1 Li2 87.6(3)
C20 Si1 C4 Cu1 -125.6(3)
C20 Si1 C4 C3 50.9(4)
C20 Si1 C4 Li1 -28.9(4)
C20 Si1 C4 Li2 149.5(5)
C21 Si1 C4 Cu1 111.4(2)
C21 Si1 C4 C3 -72.1(4)
C21 Si1 C4 Li1 -151.9(3)
C21 Si1 C4 Li2 26.5(5)
C22 Si1 C4 Cu1 -9.6(3)
C22 Si1 C4 C3 166.9(3)
C22 Si1 C4 Li1 87.2(4)
C22 Si1 C4 Li2 -94.5(5)
C23 Si4 C5 Cu1 -11.1(3)
C23 Si4 C5 C6 163.9(3)
C23 Si4 C5 Li3 84.5(3)
C23 Si4 C5 Li4 -96.4(6)
C24 Si4 C5 Cu1 -126.2(2)
C24 Si4 C5 C6 48.8(4)
C24 Si4 C5 Li3 -30.6(4)
C24 Si4 C5 Li4 148.6(6)
C25 Si4 C5 Cu1 111.0(2)
C25 Si4 C5 C6 -73.9(4)
C25 Si4 C5 Li3 -153.3(3)
C25 Si4 C5 Li4 25.8(7)
C26 Si3 C8 Cu2 -10.5(3)
C26 Si3 C8 C7 164.8(3)
C26 Si3 C8 Li3 -95.3(6)
C26 Si3 C8 Li4 84.2(4)
C27 Si3 C8 Cu2 111.5(3)
C27 Si3 C8 C7 -73.2(4)
C27 Si3 C8 Li3 26.7(6)
C27 Si3 C8 Li4 -153.8(3)
C28 Si3 C8 Cu2 -125.4(3)
C28 Si3 C8 C7 49.9(4)
C28 Si3 C8 Li3 149.8(5)
C28 Si3 C8 Li4 -30.7(4)
C29 O1 C32 C31 12.2(9)
C29 O1 Li1 Cu1 -155.6(9)
C29 O1 Li1 Cu2 -55.3(7)
C29 O1 Li1 C1 4.6(7)
C29 O1 Li1 C2 45.6(6)
C29 O1 Li1 C3 88.7(6)
C29 O1 Li1 C4 129.5(6)
C29 O1 Li1 Li2 53.0(10)
C29 C30 C31 C32 -22.5(10)
C30 C31 C32 O1 6.2(10)
C32 O1 C29 C30 -26.8(9)
C32 O1 Li1 Cu1 45.5(12)
C32 O1 Li1 Cu2 145.8(6)
C32 O1 Li1 C1 -154.3(6)
C32 O1 Li1 C2 -113.3(6)
C32 O1 Li1 C3 -70.2(7)
C32 O1 Li1 C4 -29.4(9)
C32 O1 Li1 Li2 -105.9(9)
C33 O2 C36 C35A 6.6(9)
C33 O2 C36 C35 -21.3(12)
C33 O2 Li2 Cu1 73.6(6)
C33 O2 Li2 Cu2 -6.0(8)
C33 O2 Li2 C1 -75.6(7)
C33 O2 Li2 C2 -126.6(5)
C33 O2 Li2 C3 -176.1(5)
C33 O2 Li2 C4 136.5(5)
C33 O2 Li2 Li1 -169.2(14)
C33 C34A C35A C36 -23(2)
C33 C34 C35 C36 -0.5(16)
C36 O2 C33 C34A -16.2(8)
C36 O2 C33 C34 20.3(10)
C36 O2 Li2 Cu1 -84.5(5)
C36 O2 Li2 Cu2 -164.1(5)
C36 O2 Li2 C1 126.2(6)
C36 O2 Li2 C2 75.2(6)
C36 O2 Li2 C3 25.7(6)
C36 O2 Li2 C4 -21.7(6)
C36 O2 Li2 Li1 32.7(18)
C37 O3 Li3 Cu1 -32.9(11)
C37 O3 Li3 Cu2 59.4(9)
C37 O3 Li3 C5 -103.0(8)
C37 O3 Li3 C6 -148.3(7)
C37 O3 Li3 C7 166.9(6)
C37 O3 Li3 C8 123.2(7)
C37 O3 Li3 Li4 176.7(11)
C37 O3 C40 C39 7.9(11)
C37 O3 C40A C39A -25.7(19)
C37 C38 C39 C40 -24.6(16)
C37 C38 C39A C40A 0.9(19)
C38 C39 C40 O3 11.6(16)
C38 C39A C40A O3 16(2)
C41 O4 C44 C43 11.9(10)
C41 O4 Li4 Cu1 60.0(8)
C41 O4 Li4 Cu2 -18.5(9)
C41 O4 Li4 C5 129.6(8)
C41 O4 Li4 C6 -176.3(7)
C41 O4 Li4 C7 -125.8(7)
C41 O4 Li4 C8 -77.3(8)
C41 O4 Li4 Li3 -120(2)
C41 C42 C43 C44 36.9(11)
C42 C43 C44 O4 -31.4(11)
C44 O4 C41 C42 12.1(10)
C44 O4 Li4 Cu1 -86.9(7)
C44 O4 Li4 Cu2 -165.5(6)
C44 O4 Li4 C5 -17.4(10)
C44 O4 Li4 C6 36.7(9)
C44 O4 Li4 C7 87.3(7)
C44 O4 Li4 C8 135.8(6)
C44 O4 Li4 Li3 93(2)
Li1 Cu1 Cu2 C1 54.1(2)
Li1 Cu1 Cu2 C8 -126.8(2)
Li1 Cu1 Cu2 Li2 83.6(2)
Li1 Cu1 Cu2 Li3 179.0(2)
Li1 Cu1 Cu2 Li4 -96.5(3)
Li1 Cu1 C4 Si1 122.8(3)
Li1 Cu1 C4 C3 -53.1(4)
Li1 Cu1 C4 Li2 -93.8(3)
Li1 Cu1 C5 Si4 -170.7(2)
Li1 Cu1 C5 C6 15.4(5)
Li1 Cu1 C5 Li3 70.8(3)
Li1 Cu1 C5 Li4 -22.1(4)
Li1 Cu1 Li2 Cu2 -56.83(15)
Li1 Cu1 Li2 O2 167.1(4)
Li1 Cu1 Li2 C1 -32.4(2)
Li1 Cu1 Li2 C2 2.9(2)
Li1 Cu1 Li2 C3 36.8(2)
Li1 Cu1 Li2 C4 54.7(2)
Li1 Cu1 Li3 Cu2 -0.8(2)
Li1 Cu1 Li3 O3 115.9(7)
Li1 Cu1 Li3 C5 -140.9(2)
Li1 Cu1 Li3 C6 -117.2(2)
Li1 Cu1 Li3 C7 -81.4(3)
Li1 Cu1 Li3 C8 -45.0(3)
Li1 Cu1 Li3 Li4 -76.9(2)
Li1 Cu1 Li4 Cu2 54.35(14)
Li1 Cu1 Li4 O4 -68.5(5)
Li1 Cu1 Li4 C5 166.1(2)
Li1 Cu1 Li4 C6 149.6(3)
Li1 Cu1 Li4 C7 116.2(3)
Li1 Cu1 Li4 C8 79.8(3)
Li1 Cu1 Li4 Li3 111.5(2)
Li1 Cu2 C1 Si2 -147.5(3)
Li1 Cu2 C1 C2 37.7(4)
Li1 Cu2 C1 Li2 93.9(3)
Li1 Cu2 C8 Si3 78.7(3)
Li1 Cu2 C8 C7 -95.7(5)
Li1 Cu2 C8 Li3 -135.3(3)
Li1 Cu2 C8 Li4 -41.3(3)
Li1 Cu2 Li2 Cu1 77.97(19)
Li1 Cu2 Li2 O2 -175.1(6)
Li1 Cu2 Li2 C1 -63.1(2)
Li1 Cu2 Li2 C2 -39.4(2)
Li1 Cu2 Li2 C3 -3.0(2)
Li1 Cu2 Li2 C4 33.4(2)
Li1 Cu2 Li3 Cu1 1.5(4)
Li1 Cu2 Li3 O3 -141.0(4)
Li1 Cu2 Li3 C5 26.9(4)
Li1 Cu2 Li3 C6 62.7(4)
Li1 Cu2 Li3 C7 96.4(4)
Li1 Cu2 Li3 C8 114.0(3)
Li1 Cu2 Li3 Li4 59.3(4)
Li1 Cu2 Li4 Cu1 -70.80(19)
Li1 Cu2 Li4 O4 44.6(6)
Li1 Cu2 Li4 C5 -115.1(3)
Li1 Cu2 Li4 C6 -151.5(3)
Li1 Cu2 Li4 C7 172.3(3)
Li1 Cu2 Li4 C8 148.3(3)
Li1 Cu2 Li4 Li3 -148.2(2)
Li1 O1 C29 C30 169.2(6)
Li1 O1 C32 C31 172.7(6)
Li1 C1 C2 C3 46.3(4)
Li1 C1 C2 C9 -131.2(4)
Li1 C1 C2 Li2 101.4(3)
Li1 C1 Li2 Cu1 42.0(3)
Li1 C1 Li2 Cu2 72.6(2)
Li1 C1 Li2 O2 -161.7(5)
Li1 C1 Li2 C2 -68.0(3)
Li1 C1 Li2 C3 -39.5(2)
Li1 C1 Li2 C4 -5.9(3)
Li1 C2 C3 C4 56.7(4)
Li1 C2 C3 C12 -125.1(4)
Li1 C2 C3 Li2 103.5(3)
Li1 C2 C9 C10 133.0(4)
Li1 C2 Li2 Cu1 -3.7(3)
Li1 C2 Li2 Cu2 43.2(2)
Li1 C2 Li2 O2 -167.6(4)
Li1 C2 Li2 C1 69.1(3)
Li1 C2 Li2 C3 -65.5(3)
Li1 C2 Li2 C4 -41.9(3)
Li1 C3 C4 Cu1 60.0(4)
Li1 C3 C4 Si1 -115.5(3)
Li1 C3 C4 Li2 101.0(3)
Li1 C3 C12 C11 -139.1(4)
Li1 C3 Li2 Cu1 -50.5(3)
Li1 C3 Li2 Cu2 3.4(3)
Li1 C3 Li2 O2 177.8(4)
Li1 C3 Li2 C1 40.9(3)
Li1 C3 Li2 C2 68.4(3)
Li1 C3 Li2 C4 -72.8(3)
Li1 C4 Li2 Cu1 -84.9(2)
Li1 C4 Li2 Cu2 -35.1(2)
Li1 C4 Li2 O2 165.6(4)
Li1 C4 Li2 C1 5.8(3)
Li1 C4 Li2 C2 40.2(2)
Li1 C4 Li2 C3 64.8(3)
Li2 Cu1 Cu2 C1 -29.52(19)
Li2 Cu1 Cu2 C8 149.6(2)
Li2 Cu1 Cu2 Li1 -83.6(2)
Li2 Cu1 Cu2 Li3 95.4(2)
Li2 Cu1 Cu2 Li4 179.9(2)
Li2 Cu1 C4 Si1 -143.4(3)
Li2 Cu1 C4 C3 40.7(4)
Li2 Cu1 C4 Li1 93.8(3)
Li2 Cu1 C5 Si4 77.2(3)
Li2 Cu1 C5 C6 -96.7(4)
Li2 Cu1 C5 Li3 -41.3(3)
Li2 Cu1 C5 Li4 -134.2(3)
Li2 Cu1 Li1 Cu2 78.76(18)
Li2 Cu1 Li1 O1 -163.3(10)
Li2 Cu1 Li1 C1 33.8(2)
Li2 Cu1 Li1 C2 -2.9(2)
Li2 Cu1 Li1 C3 -39.7(2)
Li2 Cu1 Li1 C4 -63.3(2)
Li2 Cu1 Li3 Cu2 -72.33(18)
Li2 Cu1 Li3 O3 44.4(7)
Li2 Cu1 Li3 C5 147.6(2)
Li2 Cu1 Li3 C6 171.3(2)
Li2 Cu1 Li3 C7 -152.9(3)
Li2 Cu1 Li3 C8 -116.5(2)
Li2 Cu1 Li3 Li4 -148.4(2)
Li2 Cu1 Li4 Cu2 -0.1(4)
Li2 Cu1 Li4 O4 -123.0(5)
Li2 Cu1 Li4 C5 111.6(3)
Li2 Cu1 Li4 C6 95.1(4)
Li2 Cu1 Li4 C7 61.7(5)
Li2 Cu1 Li4 C8 25.3(5)
Li2 Cu1 Li4 Li3 57.0(4)
Li2 Cu2 C1 Si2 118.6(3)
Li2 Cu2 C1 C2 -56.2(4)
Li2 Cu2 C1 Li1 -93.9(3)
Li2 Cu2 C8 Si3 -167.6(2)
Li2 Cu2 C8 C7 18.0(6)
Li2 Cu2 C8 Li3 -21.6(3)
Li2 Cu2 C8 Li4 72.4(3)
Li2 Cu2 Li1 Cu1 -56.68(14)
Li2 Cu2 Li1 O1 150.9(5)
Li2 Cu2 Li1 C1 53.9(2)
Li2 Cu2 Li1 C2 37.4(2)
Li2 Cu2 Li1 C3 3.2(2)
Li2 Cu2 Li1 C4 -32.4(2)
Li2 Cu2 Li3 Cu1 54.10(13)
Li2 Cu2 Li3 O3 -88.4(5)
Li2 Cu2 Li3 C5 79.5(2)
Li2 Cu2 Li3 C6 115.3(3)
Li2 Cu2 Li3 C7 149.0(2)
Li2 Cu2 Li3 C8 166.6(2)
Li2 Cu2 Li3 Li4 111.9(2)
Li2 Cu2 Li4 Cu1 0.1(2)
Li2 Cu2 Li4 O4 115.5(6)
Li2 Cu2 Li4 C5 -44.2(3)
Li2 Cu2 Li4 C6 -80.6(3)
Li2 Cu2 Li4 C7 -116.8(2)
Li2 Cu2 Li4 C8 -140.8(2)
Li2 Cu2 Li4 Li3 -77.3(2)
Li2 O2 C33 C34A -176.5(6)
Li2 O2 C33 C34 -140.0(8)
Li2 O2 C36 C35A 168.2(8)
Li2 O2 C36 C35 140.3(11)
Li2 C1 C2 C3 -55.1(4)
Li2 C1 C2 C9 127.3(4)
Li2 C1 C2 Li1 -101.4(3)
Li2 C1 Li1 Cu1 -35.8(2)
Li2 C1 Li1 Cu2 -86.7(2)
Li2 C1 Li1 O1 151.7(4)
Li2 C1 Li1 C2 65.9(3)
Li2 C1 Li1 C3 40.5(3)
Li2 C1 Li1 C4 5.9(3)
Li2 C2 C3 C4 -46.8(4)
Li2 C2 C3 C12 131.4(4)
Li2 C2 C3 Li1 -103.5(3)
Li2 C2 C9 C10 -34.5(6)
Li2 C2 Li1 Cu1 3.1(3)
Li2 C2 Li1 Cu2 -51.3(3)
Li2 C2 Li1 O1 175.2(3)
Li2 C2 Li1 C1 -71.5(3)
Li2 C2 Li1 C3 68.6(3)
Li2 C2 Li1 C4 41.5(3)
Li2 C3 C4 Cu1 -41.0(4)
Li2 C3 C4 Si1 143.5(3)
Li2 C3 C4 Li1 -101.0(3)
Li2 C3 C12 C11 27.0(6)
Li2 C3 Li1 Cu1 43.2(2)
Li2 C3 Li1 Cu2 -4.1(3)
Li2 C3 Li1 O1 -157.9(4)
Li2 C3 Li1 C1 -41.4(3)
Li2 C3 Li1 C2 -65.7(3)
Li2 C3 Li1 C4 69.4(3)
Li2 C4 Li1 Cu1 72.1(2)
Li2 C4 Li1 Cu2 42.0(3)
Li2 C4 Li1 O1 -141.5(5)
Li2 C4 Li1 C1 -5.9(3)
Li2 C4 Li1 C2 -40.1(2)
Li2 C4 Li1 C3 -68.5(3)
Li3 Cu1 Cu2 C1 -124.9(2)
Li3 Cu1 Cu2 C8 54.2(2)
Li3 Cu1 Cu2 Li1 -179.0(2)
Li3 Cu1 Cu2 Li2 -95.4(2)
Li3 Cu1 Cu2 Li4 84.5(3)
Li3 Cu1 C4 Si1 -166.3(2)
Li3 Cu1 C4 C3 17.8(5)
Li3 Cu1 C4 Li1 70.9(3)
Li3 Cu1 C4 Li2 -22.9(3)
Li3 Cu1 C5 Si4 118.5(3)
Li3 Cu1 C5 C6 -55.4(4)
Li3 Cu1 C5 Li4 -92.9(3)
Li3 Cu1 Li1 Cu2 0.8(2)
Li3 Cu1 Li1 O1 118.8(9)
Li3 Cu1 Li1 C1 -44.2(3)
Li3 Cu1 Li1 C2 -80.8(3)
Li3 Cu1 Li1 C3 -117.6(2)
Li3 Cu1 Li1 C4 -141.3(2)
Li3 Cu1 Li1 Li2 -77.9(2)
Li3 Cu1 Li2 Cu2 54.25(14)
Li3 Cu1 Li2 O2 -81.8(4)
Li3 Cu1 Li2 C1 78.7(2)
Li3 Cu1 Li2 C2 114.0(3)
Li3 Cu1 Li2 C3 147.9(2)
Li3 Cu1 Li2 C4 165.8(2)
Li3 Cu1 Li2 Li1 111.1(2)
Li3 Cu1 Li4 Cu2 -57.13(16)
Li3 Cu1 Li4 O4 -180.0(5)
Li3 Cu1 Li4 C5 54.6(2)
Li3 Cu1 Li4 C6 38.1(2)
Li3 Cu1 Li4 C7 4.8(3)
Li3 Cu1 Li4 C8 -31.7(2)
Li3 Cu2 C1 Si2 77.4(3)
Li3 Cu2 C1 C2 -97.3(4)
Li3 Cu2 C1 Li1 -135.1(3)
Li3 Cu2 C1 Li2 -41.1(3)
Li3 Cu2 C8 Si3 -146.0(3)
Li3 Cu2 C8 C7 39.6(4)
Li3 Cu2 C8 Li4 94.0(3)
Li3 Cu2 Li1 Cu1 -1.5(4)
Li3 Cu2 Li1 O1 -153.9(4)
Li3 Cu2 Li1 C1 109.0(3)
Li3 Cu2 Li1 C2 92.6(4)
Li3 Cu2 Li1 C3 58.4(5)
Li3 Cu2 Li1 C4 22.8(5)
Li3 Cu2 Li1 Li2 55.2(4)
Li3 Cu2 Li2 Cu1 -71.73(19)
Li3 Cu2 Li2 O2 35.2(6)
Li3 Cu2 Li2 C1 147.2(2)
Li3 Cu2 Li2 C2 170.9(2)
Li3 Cu2 Li2 C3 -152.7(3)
Li3 Cu2 Li2 C4 -116.3(2)
Li3 Cu2 Li2 Li1 -149.7(2)
Li3 Cu2 Li4 Cu1 77.4(2)
Li3 Cu2 Li4 O4 -167.2(6)
Li3 Cu2 Li4 C5 33.1(3)
Li3 Cu2 Li4 C6 -3.3(3)
Li3 Cu2 Li4 C7 -39.5(2)
Li3 Cu2 Li4 C8 -63.5(2)
Li3 O3 C37 C38 -172.0(6)
Li3 O3 C40 C39 164.3(8)
Li3 O3 C40A C39A 168.4(12)
Li3 C5 C6 C7 -54.0(4)
Li3 C5 C6 C13 129.0(4)
Li3 C5 C6 Li4 -99.8(3)
Li3 C5 Li4 Cu1 -85.7(2)
Li3 C5 Li4 Cu2 -35.1(2)
Li3 C5 Li4 O4 167.1(7)
Li3 C5 Li4 C6 66.6(3)
Li3 C5 Li4 C7 42.1(3)
Li3 C5 Li4 C8 7.6(3)
Li3 C6 C7 C8 -47.4(4)
Li3 C6 C7 C16 130.3(4)
Li3 C6 C7 Li4 -101.7(3)
Li3 C6 C13 C14 -140.8(4)
Li3 C6 Li4 Cu1 -51.4(3)
Li3 C6 Li4 Cu2 3.6(3)
Li3 C6 Li4 O4 168.2(6)
Li3 C6 Li4 C5 -71.8(3)
Li3 C6 Li4 C7 69.4(3)
Li3 C6 Li4 C8 42.6(3)
Li3 C7 C8 Cu2 -39.8(4)
Li3 C7 C8 Si3 146.3(3)
Li3 C7 C8 Li4 -100.3(3)
Li3 C7 C16 C15 133.7(5)
Li3 C7 Li4 Cu1 -5.9(3)
Li3 C7 Li4 Cu2 42.7(2)
Li3 C7 Li4 O4 178.6(5)
Li3 C7 Li4 C5 -42.8(3)
Li3 C7 Li4 C6 -66.5(3)
Li3 C7 Li4 C8 69.6(3)
Li3 C8 Li4 Cu1 40.3(3)
Li3 C8 Li4 Cu2 71.5(2)
Li3 C8 Li4 O4 -170.6(5)
Li3 C8 Li4 C5 -7.6(3)
Li3 C8 Li4 C6 -41.1(3)
Li3 C8 Li4 C7 -68.6(3)
Li4 Cu1 Cu2 C1 150.6(2)
Li4 Cu1 Cu2 C8 -30.3(2)
Li4 Cu1 Cu2 Li1 96.5(3)
Li4 Cu1 Cu2 Li2 -179.9(2)
Li4 Cu1 Cu2 Li3 -84.5(3)
Li4 Cu1 C4 Si1 82.4(3)
Li4 Cu1 C4 C3 -93.5(4)
Li4 Cu1 C4 Li1 -40.4(3)
Li4 Cu1 C4 Li2 -134.2(3)
Li4 Cu1 C5 Si4 -148.5(3)
Li4 Cu1 C5 C6 37.6(4)
Li4 Cu1 C5 Li3 92.9(3)
Li4 Cu1 Li1 Cu2 -69.6(2)
Li4 Cu1 Li1 O1 48.3(9)
Li4 Cu1 Li1 C1 -114.6(3)
Li4 Cu1 Li1 C2 -151.3(3)
Li4 Cu1 Li1 C3 171.9(3)
Li4 Cu1 Li1 C4 148.3(3)
Li4 Cu1 Li1 Li2 -148.4(3)
Li4 Cu1 Li2 Cu2 0.1(4)
Li4 Cu1 Li2 O2 -136.0(4)
Li4 Cu1 Li2 C1 24.6(5)
Li4 Cu1 Li2 C2 59.9(5)
Li4 Cu1 Li2 C3 93.8(4)
Li4 Cu1 Li2 C4 111.7(4)
Li4 Cu1 Li2 Li1 57.0(4)
Li4 Cu1 Li3 Cu2 76.1(2)
Li4 Cu1 Li3 O3 -167.2(8)
Li4 Cu1 Li3 C5 -63.9(2)
Li4 Cu1 Li3 C6 -40.3(2)
Li4 Cu1 Li3 C7 -4.5(3)
Li4 Cu1 Li3 C8 32.0(2)
Li4 Cu2 C1 Si2 -170.7(3)
Li4 Cu2 C1 C2 14.6(5)
Li4 Cu2 C1 Li1 -23.2(4)
Li4 Cu2 C1 Li2 70.7(3)
Li4 Cu2 C8 Si3 120.0(3)
Li4 Cu2 C8 C7 -54.4(4)
Li4 Cu2 C8 Li3 -94.0(3)
Li4 Cu2 Li1 Cu1 55.07(17)
Li4 Cu2 Li1 O1 -97.4(5)
Li4 Cu2 Li1 C1 165.6(2)
Li4 Cu2 Li1 C2 149.2(3)
Li4 Cu2 Li1 C3 115.0(3)
Li4 Cu2 Li1 C4 79.4(3)
Li4 Cu2 Li1 Li2 111.7(2)
Li4 Cu2 Li2 Cu1 -0.1(2)
Li4 Cu2 Li2 O2 106.8(6)
Li4 Cu2 Li2 C1 -141.1(2)
Li4 Cu2 Li2 C2 -117.5(2)
Li4 Cu2 Li2 C3 -81.1(3)
Li4 Cu2 Li2 C4 -44.6(3)
Li4 Cu2 Li2 Li1 -78.1(2)
Li4 Cu2 Li3 Cu1 -57.77(18)
Li4 Cu2 Li3 O3 159.7(5)
Li4 Cu2 Li3 C5 -32.3(2)
Li4 Cu2 Li3 C6 3.4(3)
Li4 Cu2 Li3 C7 37.1(2)
Li4 Cu2 Li3 C8 54.7(2)
Li4 O4 C41 C42 -138.7(7)
Li4 O4 C44 C43 162.8(7)
Li4 C5 C6 C7 45.8(4)
Li4 C5 C6 C13 -131.2(4)
Li4 C5 C6 Li3 99.8(3)
Li4 C5 Li3 Cu1 72.1(2)
Li4 C5 Li3 Cu2 40.5(3)
Li4 C5 Li3 O3 -152.2(5)
Li4 C5 Li3 C6 -68.4(3)
Li4 C5 Li3 C7 -41.1(3)
Li4 C5 Li3 C8 -7.5(3)
Li4 C6 C7 C8 54.3(4)
Li4 C6 C7 C16 -128.0(4)
Li4 C6 C7 Li3 101.7(3)
Li4 C6 C13 C14 27.1(7)
Li4 C6 Li3 Cu1 43.8(3)
Li4 C6 Li3 Cu2 -4.2(3)
Li4 C6 Li3 O3 -164.0(4)
Li4 C6 Li3 C5 70.0(3)
Li4 C6 Li3 C7 -66.2(3)
Li4 C6 Li3 C8 -42.2(3)
Li4 C7 C8 Cu2 60.4(4)
Li4 C7 C8 Si3 -113.5(3)
Li4 C7 C8 Li3 100.3(3)
Li4 C7 C16 C15 -35.2(7)
Li4 C7 Li3 Cu1 4.9(3)
Li4 C7 Li3 Cu2 -49.3(3)
Li4 C7 Li3 O3 175.2(4)
Li4 C7 Li3 C5 42.9(3)
Li4 C7 Li3 C6 69.5(3)
Li4 C7 Li3 C8 -71.2(3)
Li4 C8 Li3 Cu1 -34.2(2)
Li4 C8 Li3 Cu2 -83.8(2)
Li4 C8 Li3 O3 157.6(4)
Li4 C8 Li3 C5 7.6(3)
Li4 C8 Li3 C6 41.8(3)
Li4 C8 Li3 C7 66.5(3)
C34A C33 C34 C35 65.2(12)
C35A C36 C35 C34 -61(2)
C39 C38 C39A C40A -90.6(16)
C40 O3 C37 C38 -22.5(10)
C40 O3 Li3 Cu1 179.5(8)
C40 O3 Li3 Cu2 -88.1(7)
C40 O3 Li3 C5 109.4(8)
C40 O3 Li3 C6 64.2(7)
C40 O3 Li3 C7 19.4(8)
C40 O3 Li3 C8 -24.4(8)
C40 O3 Li3 Li4 29.1(14)
C40 O3 C40A C39A 73.1(16)
C34 C33 C34A C35A -85.9(18)
C35 C36 C35A C34A 126(4)
C39A C38 C39 C40 76.6(13)
C40A O3 C37 C38 24.9(13)
C40A O3 Li3 Cu1 127.9(14)
C40A O3 Li3 Cu2 -139.8(13)
C40A O3 Li3 C5 57.8(14)
C40A O3 Li3 C6 12.6(14)
C40A O3 Li3 C7 -32.2(13)
C40A O3 Li3 C8 -76.0(13)
C40A O3 Li3 Li4 -22.5(18)
C40A O3 C40 C39 -85.8(13)
